data_4345072
loop_
_publ_author_name
'Botezat, Olga'
'van Leusen, Jan'
'Kravtsov, Victor Ch'
'K\"ogerler, Paul'
'Baca, Svetlana G.'

_publ_section_title
;
 Ultralarge 3d/4f Coordination Wheels: From Carboxylate/Amino
 Alcohol-Supported {Fe4Ln2} to {Fe18Ln6} Rings.
;
_journal_issue 4
_journal_name_full 'Inorganic chemistry'
_journal_page_first 1814
_journal_page_last 1822
_journal_paper_doi 10.1021/acs.inorgchem.6b02100
_journal_volume 56
_journal_year 2017
_chemical_formula_sum 'C194 H409 Dy6 Fe18 N43 O105'
_chemical_formula_weight 7004.92
_space_group_crystal_system triclinic
_space_group_IT_number 2
_space_group_name_Hall '-P 1'
_space_group_name_H-M_alt 'P -1'
_symmetry_space_group_name_Hall '-P 1'
_symmetry_space_group_name_H-M 'P -1'
_atom_sites_solution_hydrogens mixed
_audit_creation_method SHELXL-2014/7
_cell_angle_alpha 78.069(3)
_cell_angle_beta 81.833(3)
_cell_angle_gamma 76.573(3)
_cell_formula_units_Z 1
_cell_length_a 15.3106(15)
_cell_length_b 23.090(2)
_cell_length_c 24.293(2)
_cell_measurement_reflns_used 9912
_cell_measurement_temperature 100(2)
_cell_measurement_theta_max 22.87
_cell_measurement_theta_min 2.31
_cell_volume 8132.9(13)
_computing_cell_refinement 'Bruker SAINT'
_computing_data_collection 'Bruker APEX2'
_computing_data_reduction 'Bruker SAINT'
_computing_molecular_graphics 'Bruker SHELXTL'
_computing_publication_material 'Bruker SHELXTL'
_computing_structure_refinement 'SHELXL-2014/7 (Sheldrick, 2014)'
_computing_structure_solution 'SHELXS-97 (Sheldrick, 2008)'
_diffrn_ambient_temperature 100(2)
_diffrn_measured_fraction_theta_full 0.999
_diffrn_measured_fraction_theta_max 0.999
_diffrn_measurement_device_type 'Bruker APEX-II CCD'
_diffrn_measurement_method '\f and \w scans'
_diffrn_radiation_type MoK\a
_diffrn_radiation_wavelength 0.71073
_diffrn_reflns_av_R_equivalents 0.1051
_diffrn_reflns_av_unetI/netI 0.1147
_diffrn_reflns_Laue_measured_fraction_full 0.999
_diffrn_reflns_Laue_measured_fraction_max 0.999
_diffrn_reflns_limit_h_max 17
_diffrn_reflns_limit_h_min -17
_diffrn_reflns_limit_k_max 26
_diffrn_reflns_limit_k_min -26
_diffrn_reflns_limit_l_max 28
_diffrn_reflns_limit_l_min -28
_diffrn_reflns_number 86968
_diffrn_reflns_point_group_measured_fraction_full 0.999
_diffrn_reflns_point_group_measured_fraction_max 0.999
_diffrn_reflns_theta_full 24.407
_diffrn_reflns_theta_max 24.407
_diffrn_reflns_theta_min 1.486
_exptl_absorpt_coefficient_mu 2.213
_exptl_absorpt_correction_T_max 0.709
_exptl_absorpt_correction_T_min 0.565
_exptl_absorpt_correction_type multi-scan
_exptl_absorpt_process_details sadabs
_exptl_crystal_colour yellow
_exptl_crystal_density_diffrn 1.430
_exptl_crystal_description block
_exptl_crystal_F_000 3578
_exptl_crystal_size_max 0.280
_exptl_crystal_size_mid 0.270
_exptl_crystal_size_min 0.160
_refine_diff_density_max 3.838
_refine_diff_density_min -2.273
_refine_diff_density_rms 0.177
_refine_ls_extinction_method none
_refine_ls_goodness_of_fit_ref 1.009
_refine_ls_hydrogen_treatment constr
_refine_ls_matrix_type full
_refine_ls_number_parameters 1766
_refine_ls_number_reflns 26768
_refine_ls_number_restraints 642
_refine_ls_restrained_S_all 1.005
_refine_ls_R_factor_all 0.1287
_refine_ls_R_factor_gt 0.0763
_refine_ls_shift/su_max 0.006
_refine_ls_shift/su_mean 0.000
_refine_ls_structure_factor_coef Fsqd
_refine_ls_weighting_details 'w=1/[\s^2^(Fo^2^)+(0.1200P)^2^+59.5952P] where P=(Fo^2^+2Fc^2^)/3'
_refine_ls_weighting_scheme calc
_refine_ls_wR_factor_gt 0.2064
_refine_ls_wR_factor_ref 0.2459
_reflns_Friedel_coverage 0.000
_reflns_number_gt 16655
_reflns_number_total 26768
_reflns_threshold_expression 'I > 2\s(I)'
_cod_data_source_file ic6b02100_si_010.cif
_cod_data_source_block o365asb
_cod_depositor_comments
;
The following automatic conversions were performed:

'_exptl_absorpt_correction_type' value 'multi scan' changed to
'multi-scan' according to
/usr/data/users/saulius/crontab/automatic-downloads/rss-feeds/ACS/lib/dictionaries/cif_core.dic
dictionary named 'cif_core.dic' version 2.4.2 from 2011-04-26.

Automatic conversion script
Id: cif_fix_values 4268 2015-11-12 08:31:59Z antanas 

 Adding full bibliography for 4345065--4345072.cif.
;
_cod_original_cell_volume 8132.8(14)
_cod_database_code 4345072
_shelx_shelxl_version_number 2014/7
_shelx_space_group_comment
;
The symmetry employed for this shelxl refinement is uniquely defined
by the following loop, which should always be used as a source of
symmetry information in preference to the above space-group names.
They are only intended as comments.
;
_shelx_estimated_absorpt_t_min 0.576
_shelx_estimated_absorpt_t_max 0.718

loop_
_space_group_symop_operation_xyz
'x, y, z'
'-x, -y, -z'

loop_
_atom_site_label
_atom_site_type_symbol
_atom_site_fract_x
_atom_site_fract_y
_atom_site_fract_z
_atom_site_U_iso_or_equiv
_atom_site_adp_type
_atom_site_occupancy
_atom_site_site_symmetry_order
_atom_site_calc_flag
_atom_site_refinement_flags_posn
_atom_site_refinement_flags_adp
_atom_site_refinement_flags_occupancy
_atom_site_disorder_assembly
_atom_site_disorder_group
Dy1 Dy 0.37780(5) 0.58564(3) 0.34363(3) 0.04611(19) Uani 1 1 d . . . . .
Dy2 Dy 0.80242(4) 0.91631(3) 0.44560(3) 0.04416(19) Uani 1 1 d . . . . .
Dy3 Dy 0.91386(4) 1.34749(2) 0.10008(2) 0.03542(17) Uani 1 1 d . . . . .
Fe1 Fe 0.26149(13) 0.58974(7) 0.23506(7) 0.0410(4) Uani 1 1 d . . . . .
Fe2 Fe 0.52472(13) 0.68418(7) 0.31391(8) 0.0410(4) Uani 1 1 d . . . . .
Fe3 Fe 0.54424(11) 0.77467(7) 0.39312(7) 0.0326(4) Uani 1 1 d . . . . .
Fe4 Fe 0.71888(11) 0.79705(7) 0.43410(7) 0.0348(4) Uani 1 1 d . . . . .
Fe5 Fe 0.73582(12) 1.04577(7) 0.34540(7) 0.0336(4) Uani 1 1 d D . . . .
Fe6 Fe 0.87644(11) 1.11413(7) 0.26246(7) 0.0349(4) Uani 1 1 d . . . . .
Fe7 Fe 0.88167(12) 1.25308(7) 0.22323(7) 0.0372(4) Uani 1 1 d . . . . .
Fe8 Fe 0.86885(14) 1.29834(8) -0.01738(7) 0.0440(5) Uani 1 1 d . . . . .
Fe9 Fe 0.72400(13) 1.37797(7) -0.10145(7) 0.0405(4) Uani 1 1 d . . . . .
C1 C 0.2444(12) 0.4905(7) 0.3338(6) 0.065(4) Uani 1 1 d . U . . .
C2 C 0.2012(12) 0.4404(7) 0.3635(6) 0.068(4) Uani 1 1 d . U . . .
H2 H 0.2037 0.4128 0.3363 0.082 Uiso 1 1 calc R U . . .
C3 C 0.2489(17) 0.4037(9) 0.4137(9) 0.136(9) Uani 1 1 d . U . . .
H3A H 0.2090 0.4083 0.4485 0.204 Uiso 1 1 calc R U . . .
H3B H 0.3039 0.4179 0.4150 0.204 Uiso 1 1 calc R U . . .
H3C H 0.2647 0.3609 0.4101 0.204 Uiso 1 1 calc R U . . .
C4 C 0.1002(15) 0.4655(8) 0.3814(9) 0.106(6) Uani 1 1 d . U . . .
H4A H 0.0957 0.4913 0.4095 0.159 Uiso 1 1 calc R U . . .
H4B H 0.0704 0.4317 0.3979 0.159 Uiso 1 1 calc R U . . .
H4C H 0.0708 0.4893 0.3482 0.159 Uiso 1 1 calc R U . . .
C5 C 0.2675(15) 0.5845(11) 0.4727(10) 0.105(6) Uani 1 1 d D U . . .
C6 C 0.1830(15) 0.6122(10) 0.5051(8) 0.120(7) Uani 1 1 d D U . . .
H6 H 0.1720 0.6574 0.4945 0.145 Uiso 1 1 calc R U . . .
C7 C 0.1076(15) 0.5889(13) 0.4857(12) 0.157(10) Uani 1 1 d D U . . .
H7A H 0.1330 0.5661 0.4552 0.235 Uiso 1 1 calc R U . . .
H7B H 0.0603 0.6234 0.4719 0.235 Uiso 1 1 calc R U . . .
H7C H 0.0817 0.5625 0.5176 0.235 Uiso 1 1 calc R U . . .
C8 C 0.205(2) 0.5918(13) 0.5689(9) 0.166(10) Uani 1 1 d D U . . .
H8A H 0.1956 0.6275 0.5865 0.248 Uiso 1 1 calc R U . . .
H8B H 0.2674 0.5696 0.5704 0.248 Uiso 1 1 calc R U . . .
H8C H 0.1642 0.5654 0.5893 0.248 Uiso 1 1 calc R U . . .
C9 C 0.8158(10) 0.7802(7) 0.5347(7) 0.064(4) Uani 1 1 d . U . . .
C10 C 0.8587(13) 0.7367(8) 0.5854(7) 0.096(5) Uani 1 1 d D U . . .
H10 H 0.8665 0.6948 0.5778 0.116 Uiso 1 1 calc R U . . .
C11 C 0.9513(14) 0.7460(12) 0.5892(10) 0.155(10) Uani 1 1 d D U . . .
H11A H 0.9463 0.7833 0.6038 0.233 Uiso 1 1 calc R U . . .
H11B H 0.9848 0.7493 0.5516 0.233 Uiso 1 1 calc R U . . .
H11C H 0.9835 0.7115 0.6147 0.233 Uiso 1 1 calc R U . . .
C12 C 0.7856(18) 0.7434(13) 0.6338(10) 0.175(10) Uani 1 1 d D U . . .
H12A H 0.7975 0.7081 0.6641 0.263 Uiso 1 1 calc R U . . .
H12B H 0.7269 0.7462 0.6205 0.263 Uiso 1 1 calc R U . . .
H12C H 0.7849 0.7801 0.6482 0.263 Uiso 1 1 calc R U . . .
C13 C 1.0215(15) 0.8924(11) 0.4605(11) 0.118(6) Uani 1 1 d D U . . .
C14 C 1.1128(17) 0.8549(12) 0.4412(13) 0.151(8) Uani 1 1 d D U . . .
H14 H 1.1615 0.8639 0.4595 0.181 Uiso 1 1 calc R U . . .
C15 C 1.1365(13) 0.8662(11) 0.3740(11) 0.137(8) Uani 1 1 d . U . . .
H15A H 1.1955 0.8409 0.3645 0.205 Uiso 1 1 calc R U . . .
H15B H 1.0903 0.8556 0.3562 0.205 Uiso 1 1 calc R U . . .
H15C H 1.1383 0.9089 0.3603 0.205 Uiso 1 1 calc R U . . .
C16 C 1.1247(14) 0.7787(12) 0.4485(10) 0.177(9) Uani 1 1 d . U . . .
H16A H 1.1863 0.7609 0.4344 0.212 Uiso 1 1 calc R U . . .
H16B H 1.1131 0.7612 0.4885 0.212 Uiso 1 1 calc R U . . .
H16C H 1.0816 0.7700 0.4267 0.212 Uiso 1 1 calc R U . . .
C17 C 0.9665(9) 1.3532(5) 0.2301(6) 0.042(3) Uani 1 1 d . U . . .
C18 C 0.9938(11) 1.3915(6) 0.2652(6) 0.060(4) Uani 1 1 d . U . . .
H18 H 1.0022 1.3672 0.3039 0.072 Uiso 1 1 calc R U . . .
C19 C 0.9172(15) 1.4441(9) 0.2696(10) 0.125(8) Uani 1 1 d . U . . .
H19A H 0.9242 1.4638 0.3003 0.188 Uiso 1 1 calc R U . . .
H19B H 0.8602 1.4301 0.2774 0.188 Uiso 1 1 calc R U . . .
H19C H 0.9167 1.4732 0.2339 0.188 Uiso 1 1 calc R U . . .
C20 C 1.0797(13) 1.4095(8) 0.2408(8) 0.091(5) Uani 1 1 d . U . . .
H20A H 1.1268 1.3732 0.2375 0.137 Uiso 1 1 calc R U . . .
H20B H 1.0971 1.4327 0.2654 0.137 Uiso 1 1 calc R U . . .
H20C H 1.0721 1.4345 0.2032 0.137 Uiso 1 1 calc R U . . .
C21 C 0.8271(10) 1.4960(6) 0.0997(5) 0.045(3) Uani 1 1 d . U . . .
C22 C 0.7458(9) 1.5385(6) 0.1222(6) 0.058(3) Uani 1 1 d D U . . .
H22 H 0.7386 1.5280 0.1644 0.070 Uiso 1 1 calc R U . . .
C23 C 0.7552(14) 1.6044(8) 0.1045(12) 0.135(10) Uani 1 1 d . U . . .
H23A H 0.7319 1.6212 0.0677 0.203 Uiso 1 1 calc R U . . .
H23B H 0.8190 1.6064 0.1018 0.203 Uiso 1 1 calc R U . . .
H23C H 0.7207 1.6278 0.1328 0.203 Uiso 1 1 calc R U . . .
C24 C 0.6640(10) 1.5335(8) 0.1001(8) 0.092(6) Uani 1 1 d D U . . .
H24A H 0.6622 1.5551 0.0610 0.138 Uiso 1 1 calc R U . . .
H24B H 0.6107 1.5513 0.1233 0.138 Uiso 1 1 calc R U . . .
H24C H 0.6644 1.4907 0.1015 0.138 Uiso 1 1 calc R U . . .
C25 C 0.0905(10) 0.6387(7) 0.2962(6) 0.058(4) Uani 1 1 d . U . . .
H25A H 0.0849 0.5997 0.3211 0.069 Uiso 1 1 calc R U . . .
H25B H 0.0314 0.6672 0.2992 0.069 Uiso 1 1 calc R U . . .
C26 C 0.1616(10) 0.6638(6) 0.3153(5) 0.054(4) Uani 1 1 d . U . . .
H26A H 0.1536 0.7077 0.2997 0.065 Uiso 1 1 calc R U . . .
H26B H 0.1548 0.6586 0.3571 0.065 Uiso 1 1 calc R U . . .
C27 C 0.1051(10) 0.6886(6) 0.1950(5) 0.051(3) Uani 1 1 d . U . . .
H27A H 0.0829 0.6831 0.1604 0.061 Uiso 1 1 calc R U . . .
H27B H 0.0594 0.7198 0.2117 0.061 Uiso 1 1 calc R U . . .
C28 C 0.1916(9) 0.7103(5) 0.1791(5) 0.046(3) Uani 1 1 d . U . . .
H28A H 0.1869 0.7415 0.1444 0.055 Uiso 1 1 calc R U . . .
H28B H 0.2043 0.7284 0.2098 0.055 Uiso 1 1 calc R U . . .
C29 C 0.0654(9) 0.5884(6) 0.2209(6) 0.051(3) Uani 1 1 d . U . . .
H29A H 0.0927 0.5795 0.1833 0.061 Uiso 1 1 calc R U . . .
H29B H 0.0765 0.5498 0.2482 0.061 Uiso 1 1 calc R U . . .
C30 C -0.0319(11) 0.6077(8) 0.2184(7) 0.071(4) Uani 1 1 d . U . . .
H30A H -0.0467 0.6504 0.1990 0.085 Uiso 1 1 calc R U . . .
H30B H -0.0525 0.5825 0.1965 0.085 Uiso 1 1 calc R U . . .
C31 C 0.3703(8) 0.7437(5) 0.2417(5) 0.039(3) Uani 1 1 d . U . . .
H31A H 0.3474 0.7140 0.2266 0.046 Uiso 1 1 calc R U . . .
H31B H 0.3435 0.7847 0.2220 0.046 Uiso 1 1 calc R U . . .
C32 C 0.3417(8) 0.7384(5) 0.3045(5) 0.040(3) Uani 1 1 d . U . . .
H32A H 0.3500 0.7742 0.3180 0.048 Uiso 1 1 calc R U . . .
H32B H 0.2771 0.7362 0.3123 0.048 Uiso 1 1 calc R U . . .
C33 C 0.5076(10) 0.7892(5) 0.2167(5) 0.048(3) Uani 1 1 d . U . . .
H33A H 0.5723 0.7786 0.2030 0.057 Uiso 1 1 calc R U . . .
H33B H 0.4761 0.8185 0.1862 0.057 Uiso 1 1 calc R U . . .
C34 C 0.4976(9) 0.8181(5) 0.2683(5) 0.045(3) Uani 1 1 d . U . . .
H34A H 0.5385 0.8468 0.2626 0.054 Uiso 1 1 calc R U . . .
H34B H 0.4348 0.8407 0.2750 0.054 Uiso 1 1 calc R U . . .
C35 C 0.5016(10) 0.6965(6) 0.1844(5) 0.053(3) Uani 1 1 d . U . . .
H35A H 0.4821 0.6573 0.1959 0.063 Uiso 1 1 calc R U . . .
H35B H 0.5684 0.6876 0.1800 0.063 Uiso 1 1 calc R U . . .
C36 C 0.4681(10) 0.7273(6) 0.1278(6) 0.061(4) Uani 1 1 d . U . . .
H36A H 0.4014 0.7348 0.1310 0.073 Uiso 1 1 calc R U . . .
H36B H 0.4864 0.7668 0.1158 0.073 Uiso 1 1 calc R U . . .
C37 C 0.7684(8) 0.7189(5) 0.3441(5) 0.044(3) Uani 1 1 d . U . . .
H37A H 0.7265 0.6907 0.3516 0.052 Uiso 1 1 calc R U . . .
H37B H 0.8178 0.7049 0.3158 0.052 Uiso 1 1 calc R U . . .
C38 C 0.7184(9) 0.7823(5) 0.3207(5) 0.043(3) Uani 1 1 d . U . . .
H38A H 0.7619 0.8089 0.3065 0.052 Uiso 1 1 calc R U . . .
H38B H 0.6856 0.7810 0.2888 0.052 Uiso 1 1 calc R U . . .
C39 C 0.8972(9) 0.7304(6) 0.3872(8) 0.084(5) Uani 1 1 d D U . . .
H39A H 0.9267 0.7183 0.3511 0.101 Uiso 1 1 calc R U . . .
H39B H 0.9323 0.7047 0.4179 0.101 Uiso 1 1 calc R U . . .
C40 C 0.9010(10) 0.7939(6) 0.3852(12) 0.125(8) Uani 1 1 d D U . . .
H40A H 0.9478 0.7942 0.4092 0.150 Uiso 1 1 calc R U . . .
H40B H 0.9215 0.8108 0.3459 0.150 Uiso 1 1 calc R U . . .
C41 C 0.8032(11) 0.6601(6) 0.4353(7) 0.073(5) Uani 1 1 d . U . . .
H41A H 0.7396 0.6610 0.4508 0.087 Uiso 1 1 calc R U . . .
H41B H 0.8372 0.6587 0.4674 0.087 Uiso 1 1 calc R U . . .
C42 C 0.8377(11) 0.6022(7) 0.4143(9) 0.094(6) Uani 1 1 d . U . . .
H42A H 0.8318 0.5681 0.4458 0.113 Uiso 1 1 calc R U . . .
H42B H 0.8005 0.6004 0.3848 0.113 Uiso 1 1 calc R U . . .
C43 C 0.7190(8) 0.9408(5) 0.2924(5) 0.037(3) Uani 1 1 d . U . . .
H43A H 0.7186 0.9337 0.2537 0.045 Uiso 1 1 calc R U . . .
H43B H 0.6960 0.9081 0.3195 0.045 Uiso 1 1 calc R U . . .
C44 C 0.8161(8) 0.9395(5) 0.3031(5) 0.043(3) Uani 1 1 d . U . . .
H44A H 0.8510 0.8972 0.3088 0.052 Uiso 1 1 calc R U . . .
H44B H 0.8458 0.9630 0.2700 0.052 Uiso 1 1 calc R U . . .
C45 C 0.6458(10) 1.0433(6) 0.2438(5) 0.050(3) Uani 1 1 d . U . . .
H45A H 0.6288 1.0227 0.2163 0.060 Uiso 1 1 calc R U . . .
H45B H 0.5964 1.0785 0.2495 0.060 Uiso 1 1 calc R U . . .
C46 C 0.7302(9) 1.0641(5) 0.2217(5) 0.049(3) Uani 1 1 d . U . . .
H46A H 0.7720 1.0328 0.2030 0.059 Uiso 1 1 calc R U . . .
H46B H 0.7168 1.1015 0.1931 0.059 Uiso 1 1 calc R U . . .
C47 C 0.5726(8) 0.9920(5) 0.3302(5) 0.041(3) Uani 1 1 d . U . . .
H47A H 0.5383 1.0317 0.3386 0.050 Uiso 1 1 calc R U . . .
H47B H 0.5843 0.9648 0.3668 0.050 Uiso 1 1 calc R U . . .
C48 C 0.5143(9) 0.9665(6) 0.3005(6) 0.046(3) Uani 1 1 d . U . . .
H48A H 0.4973 0.9952 0.2656 0.055 Uiso 1 1 calc R U . . .
H48B H 0.5493 0.9281 0.2896 0.055 Uiso 1 1 calc R U . . .
C49 C 0.7001(9) 1.2413(6) 0.2886(6) 0.054(3) Uani 1 1 d . U . . .
H49A H 0.6377 1.2654 0.2922 0.064 Uiso 1 1 calc R U . . .
H49B H 0.7070 1.2082 0.3219 0.064 Uiso 1 1 calc R U . . .
C50 C 0.7150(8) 1.2139(5) 0.2351(5) 0.041(3) Uani 1 1 d . U . . .
H50A H 0.6819 1.1807 0.2408 0.050 Uiso 1 1 calc R U . . .
H50B H 0.6915 1.2452 0.2031 0.050 Uiso 1 1 calc R U . . .
C51 C 0.7310(9) 1.3447(5) 0.2651(5) 0.049(3) Uani 1 1 d . U . . .
H51A H 0.7684 1.3694 0.2760 0.059 Uiso 1 1 calc R U . . .
H51B H 0.6682 1.3576 0.2815 0.059 Uiso 1 1 calc R U . . .
C52 C 0.7335(9) 1.3559(5) 0.2024(5) 0.048(3) Uani 1 1 d . U . . .
H52A H 0.6788 1.3464 0.1920 0.058 Uiso 1 1 calc R U . . .
H52B H 0.7321 1.3994 0.1877 0.058 Uiso 1 1 calc R U . . .
C53 C 0.7946(10) 1.2749(6) 0.3427(5) 0.066(4) Uani 1 1 d D U . . .
H53A H 0.8303 1.3062 0.3403 0.080 Uiso 0.629(14) 1 calc R U P A 1
H53B H 0.8360 1.2350 0.3509 0.080 Uiso 0.629(14) 1 calc R U P A 1
H53C H 0.7460 1.3025 0.3618 0.080 Uiso 0.371(14) 1 calc R U P A 2
H53D H 0.8464 1.2954 0.3342 0.080 Uiso 0.371(14) 1 calc R U P A 2
C54 C 0.7217(13) 1.2805(9) 0.3931(7) 0.095(9) Uani 0.629(14) 1 d D U P A 1
H54A H 0.6853 1.2494 0.3966 0.114 Uiso 0.629(14) 1 calc R U P A 1
H54B H 0.7507 1.2736 0.4285 0.114 Uiso 0.629(14) 1 calc R U P A 1
C54' C 0.8242(15) 1.2219(7) 0.3908(6) 0.079(10) Uani 0.371(14) 1 d D U P A 2
H54C H 0.7883 1.1925 0.3875 0.095 Uiso 0.371(14) 1 calc R U P A 2
H54D H 0.8866 1.2046 0.3765 0.095 Uiso 0.371(14) 1 calc R U P A 2
C55 C 0.7597(11) 1.2336(6) 0.0835(6) 0.074(5) Uani 1 1 d . U . . .
H55A H 0.7053 1.2160 0.0881 0.088 Uiso 1 1 calc R U . . .
H55B H 0.7898 1.2192 0.1188 0.088 Uiso 1 1 calc R U . . .
C56 C 0.7329(11) 1.3002(7) 0.0735(6) 0.064(4) Uani 1 1 d . U . . .
H56A H 0.6866 1.3135 0.0464 0.077 Uiso 1 1 calc R U . . .
H56B H 0.7057 1.3135 0.1095 0.077 Uiso 1 1 calc R U . . .
C57 C 0.7752(12) 1.1957(6) -0.0067(6) 0.077(5) Uani 1 1 d . U . . .
H57A H 0.7389 1.1661 0.0139 0.092 Uiso 1 1 calc R U . . .
H57B H 0.8197 1.1757 -0.0343 0.092 Uiso 1 1 calc R U . . .
C58 C 0.7148(12) 1.2483(6) -0.0376(5) 0.063(4) Uani 1 1 d . U . . .
H58A H 0.6996 1.2378 -0.0721 0.076 Uiso 1 1 calc R U . . .
H58B H 0.6580 1.2594 -0.0134 0.076 Uiso 1 1 calc R U . . .
C59 C 0.9026(13) 1.1627(6) 0.0527(6) 0.090(6) Uani 1 1 d D U . . .
H59A H 0.9344 1.1744 0.0801 0.108 Uiso 0.561(15) 1 calc R U P B 1
H59B H 0.9460 1.1529 0.0199 0.108 Uiso 0.561(15) 1 calc R U P B 1
H59C H 0.9112 1.1690 0.0905 0.108 Uiso 0.439(15) 1 calc R U P B 2
H59D H 0.9552 1.1736 0.0273 0.108 Uiso 0.439(15) 1 calc R U P B 2
C60 C 0.8590(15) 1.1094(9) 0.0803(11) 0.072(7) Uani 0.561(15) 1 d D U P B 1
H60A H 0.8090 1.1214 0.1090 0.087 Uiso 0.561(15) 1 calc R U P B 1
H60B H 0.8351 1.0941 0.0516 0.087 Uiso 0.561(15) 1 calc R U P B 1
C60' C 0.917(3) 1.0945(10) 0.0582(12) 0.072(7) Uani 0.439(15) 1 d D U P B 2
H60C H 0.9034 1.0829 0.0239 0.087 Uiso 0.439(15) 1 calc R U P B 2
H60D H 0.9796 1.0740 0.0664 0.087 Uiso 0.439(15) 1 calc R U P B 2
C61 C 0.5926(12) 0.4989(6) 0.3154(8) 0.079(5) Uani 1 1 d . U . . .
H61A H 0.6111 0.5096 0.2745 0.095 Uiso 1 1 calc R U . . .
H61B H 0.6353 0.4618 0.3309 0.095 Uiso 1 1 calc R U . . .
C62 C 0.5976(10) 0.5496(6) 0.3442(8) 0.078(5) Uani 1 1 d . U . . .
H62A H 0.5938 0.5358 0.3857 0.094 Uiso 1 1 calc R U . . .
H62B H 0.6556 0.5626 0.3318 0.094 Uiso 1 1 calc R U . . .
C63 C 0.4841(15) 0.4392(7) 0.3693(8) 0.106(7) Uani 1 1 d . U . . .
H63A H 0.5322 0.4028 0.3661 0.127 Uiso 1 1 calc R U . . .
H63B H 0.4257 0.4288 0.3669 0.127 Uiso 1 1 calc R U . . .
C64 C 0.4829(13) 0.4569(6) 0.4264(8) 0.106(6) Uani 1 1 d . U . . .
H64A H 0.4511 0.4306 0.4561 0.128 Uiso 1 1 calc R U . . .
H64B H 0.5455 0.4510 0.4359 0.128 Uiso 1 1 calc R U . . .
C65 C 0.4763(12) 0.4721(6) 0.2705(7) 0.087(6) Uani 1 1 d . U . . .
H65A H 0.5277 0.4432 0.2549 0.105 Uiso 1 1 calc R U . . .
H65B H 0.4232 0.4529 0.2792 0.105 Uiso 1 1 calc R U . . .
C66 C 0.4561(11) 0.5288(6) 0.2282(8) 0.077(5) Uani 1 1 d . U . . .
H66A H 0.5108 0.5461 0.2172 0.093 Uiso 1 1 calc R U . . .
H66B H 0.4380 0.5198 0.1938 0.093 Uiso 1 1 calc R U . . .
C67 C 0.4738(9) 0.7537(6) 0.5168(5) 0.053(3) Uani 1 1 d . U . . .
H67A H 0.4477 0.7278 0.5498 0.064 Uiso 1 1 calc R U . . .
H67B H 0.4507 0.7964 0.5212 0.064 Uiso 1 1 calc R U . . .
C68 C 0.5755(9) 0.7388(6) 0.5160(5) 0.049(3) Uani 1 1 d . U . . .
H68A H 0.5937 0.7578 0.5443 0.059 Uiso 1 1 calc R U . . .
H68B H 0.5973 0.6945 0.5257 0.059 Uiso 1 1 calc R U . . .
C69 C 0.3602(8) 0.7846(5) 0.4512(5) 0.038(3) Uani 1 1 d . U . . .
H69A H 0.3159 0.7838 0.4851 0.046 Uiso 1 1 calc R U . . .
H69B H 0.3353 0.7718 0.4213 0.046 Uiso 1 1 calc R U . . .
C70 C 0.3776(8) 0.8472(5) 0.4311(5) 0.044(3) Uani 1 1 d . U . . .
H70A H 0.3272 0.8724 0.4098 0.053 Uiso 1 1 calc R U . . .
H70B H 0.3791 0.8655 0.4643 0.053 Uiso 1 1 calc R U . . .
C71 C 0.4460(10) 0.6797(6) 0.4656(6) 0.054(3) Uani 1 1 d . U . . .
H71A H 0.3975 0.6769 0.4440 0.065 Uiso 1 1 calc R U . . .
H71B H 0.4337 0.6595 0.5052 0.065 Uiso 1 1 calc R U . . .
C72 C 0.5360(10) 0.6471(6) 0.4406(6) 0.060(4) Uani 1 1 d . U . . .
H72A H 0.5820 0.6388 0.4676 0.072 Uiso 1 1 calc R U . . .
H72B H 0.5302 0.6081 0.4321 0.072 Uiso 1 1 calc R U . . .
C73 C 0.7300(14) 0.9396(9) 0.5806(6) 0.094(6) Uani 1 1 d . U . . .
H73A H 0.7532 0.8959 0.5937 0.112 Uiso 1 1 calc R U . . .
H73B H 0.6876 0.9555 0.6114 0.112 Uiso 1 1 calc R U . . .
C74 C 0.8080(11) 0.9723(9) 0.5673(6) 0.118(8) Uani 1 1 d . U . . .
H74A H 0.7850 1.0162 0.5663 0.141 Uiso 1 1 calc R U . . .
H74B H 0.8501 0.9569 0.5969 0.141 Uiso 1 1 calc R U . . .
C75 C 0.6301(12) 1.0091(6) 0.5138(5) 0.063(4) Uani 1 1 d . U . . .
H75A H 0.6137 1.0281 0.5479 0.076 Uiso 1 1 calc R U . . .
H75B H 0.5735 1.0075 0.4995 0.076 Uiso 1 1 calc R U . . .
C76 C 0.6825(10) 1.0484(6) 0.4685(5) 0.061(4) Uani 1 1 d . U . . .
H76A H 0.6412 1.0859 0.4524 0.073 Uiso 1 1 calc R U . . .
H76B H 0.7298 1.0599 0.4854 0.073 Uiso 1 1 calc R U . . .
C77 C 0.6192(11) 0.9046(7) 0.5409(5) 0.060(4) Uani 1 1 d . U . . .
H77A H 0.5638 0.9205 0.5642 0.072 Uiso 1 1 calc R U . . .
H77B H 0.6493 0.8653 0.5621 0.072 Uiso 1 1 calc R U . . .
C78 C 0.5950(10) 0.8957(6) 0.4858(5) 0.052(3) Uani 1 1 d . U . . .
H78A H 0.5586 0.8641 0.4932 0.063 Uiso 1 1 calc R U . . .
H78B H 0.5580 0.9338 0.4671 0.063 Uiso 1 1 calc R U . . .
C79 C 1.0664(10) 1.0996(7) 0.2926(7) 0.082(5) Uani 1 1 d . U . . .
H79A H 1.1102 1.0840 0.3212 0.098 Uiso 1 1 calc R U . . .
H79B H 1.1007 1.0991 0.2549 0.098 Uiso 1 1 calc R U . . .
C80 C 1.0222(10) 1.1630(7) 0.2971(6) 0.071(4) Uani 1 1 d . U . . .
H80A H 1.0088 1.1669 0.3374 0.085 Uiso 1 1 calc R U . . .
H80B H 1.0631 1.1904 0.2787 0.085 Uiso 1 1 calc R U . . .
C81 C 0.9744(11) 1.0374(10) 0.3610(8) 0.119(8) Uani 1 1 d . U . . .
H81A H 0.9622 0.9963 0.3656 0.143 Uiso 1 1 calc R U . . .
H81B H 1.0252 1.0343 0.3833 0.143 Uiso 1 1 calc R U . . .
C82 C 0.8948(12) 1.0766(8) 0.3840(7) 0.098(6) Uani 1 1 d . U . . .
H82A H 0.8699 1.0548 0.4201 0.117 Uiso 1 1 calc R U . . .
H82B H 0.9118 1.1128 0.3918 0.117 Uiso 1 1 calc R U . . .
C83 C 1.0323(13) 1.0107(8) 0.2691(11) 0.112(8) Uani 1 1 d . U . . .
H83A H 0.9948 0.9799 0.2816 0.134 Uiso 1 1 calc R U . . .
H83B H 1.0958 0.9910 0.2750 0.134 Uiso 1 1 calc R U . . .
C84 C 1.0244(13) 1.0376(8) 0.2068(9) 0.106(7) Uani 1 1 d . U . . .
H84A H 1.0748 1.0583 0.1914 0.128 Uiso 1 1 calc R U . . .
H84B H 1.0279 1.0050 0.1853 0.128 Uiso 1 1 calc R U . . .
C85 C 1.1314(10) 1.3577(6) 0.0923(7) 0.060(4) Uani 1 1 d . U . . .
H85A H 1.1971 1.3467 0.0817 0.072 Uiso 1 1 calc R U . . .
H85B H 1.1226 1.3631 0.1322 0.072 Uiso 1 1 calc R U . . .
C86 C 1.0955(8) 1.4157(6) 0.0572(7) 0.064(4) Uani 1 1 d . U . . .
H86A H 1.1262 1.4174 0.0183 0.076 Uiso 1 1 calc R U . . .
H86B H 1.1068 1.4493 0.0729 0.076 Uiso 1 1 calc R U . . .
C87 C 1.1122(9) 1.2562(6) 0.1352(6) 0.052(3) Uani 1 1 d . U . . .
H87A H 1.1111 1.2714 0.1705 0.062 Uiso 1 1 calc R U . . .
H87B H 1.1738 1.2326 0.1267 0.062 Uiso 1 1 calc R U . . .
C88 C 1.0458(9) 1.2154(6) 0.1438(6) 0.051(3) Uani 1 1 d . U . . .
H88A H 1.0514 1.1960 0.1104 0.061 Uiso 1 1 calc R U . . .
H88B H 1.0583 1.1831 0.1773 0.061 Uiso 1 1 calc R U . . .
C89 C 1.1194(10) 1.2890(6) 0.0327(6) 0.055(3) Uani 1 1 d . U . . .
H89A H 1.1254 1.2447 0.0380 0.066 Uiso 1 1 calc R U . . .
H89B H 1.1792 1.2983 0.0179 0.066 Uiso 1 1 calc R U . . .
C90 C 1.0537(10) 1.3193(6) -0.0096(6) 0.054(3) Uani 1 1 d . U . . .
H90A H 1.0579 1.3623 -0.0220 0.064 Uiso 1 1 calc R U . . .
H90B H 1.0685 1.2994 -0.0432 0.064 Uiso 1 1 calc R U . . .
C91 C 0.6662(11) 1.5135(6) -0.1052(7) 0.066(4) Uani 1 1 d . U . . .
H91A H 0.6018 1.5185 -0.1105 0.079 Uiso 1 1 calc R U . . .
H91B H 0.6733 1.5503 -0.0929 0.079 Uiso 1 1 calc R U . . .
C92 C 0.7208(10) 1.5081(5) -0.1598(6) 0.060(4) Uani 1 1 d . U . . .
H92A H 0.6903 1.5367 -0.1910 0.072 Uiso 1 1 calc R U . . .
H92B H 0.7808 1.5171 -0.1593 0.072 Uiso 1 1 calc R U . . .
C93 C 0.6156(10) 1.4478(8) -0.0177(7) 0.073(5) Uani 1 1 d . U . . .
H93A H 0.5847 1.4850 -0.0030 0.087 Uiso 1 1 calc R U . . .
H93B H 0.6381 1.4163 0.0144 0.087 Uiso 1 1 calc R U . . .
C94 C 0.7693(8) 1.4631(5) -0.0326(5) 0.043(3) Uani 1 1 d . U . . .
H94A H 0.7638 1.4425 0.0074 0.052 Uiso 1 1 calc R U . . .
H94B H 0.7710 1.5058 -0.0334 0.052 Uiso 1 1 calc R U . . .
C95 C 0.5503(11) 1.4260(9) -0.0466(8) 0.087(6) Uani 1 1 d . U . . .
H95A H 0.5082 1.4068 -0.0177 0.105 Uiso 1 1 calc R U . . .
H95B H 0.5144 1.4609 -0.0706 0.105 Uiso 1 1 calc R U . . .
C96 C 0.8548(8) 1.4325(5) -0.0632(5) 0.039(3) Uani 1 1 d . U . . .
H96E H 0.8693 1.4593 -0.0991 0.047 Uiso 1 1 calc R U . . .
H96F H 0.9054 1.4250 -0.0397 0.047 Uiso 1 1 calc R U . . .
N1 N 0.1155(8) 0.6296(5) 0.2367(4) 0.047(3) Uani 1 1 d . . . . .
N2 N 0.4687(7) 0.7329(4) 0.2303(4) 0.043(3) Uani 1 1 d . . . . .
N3 N 0.8058(7) 0.7185(5) 0.3965(5) 0.047(3) Uani 1 1 d . . . . .
N4 N 0.6594(7) 1.0003(4) 0.2992(4) 0.037(2) Uani 1 1 d . . . . .
N5 N 0.7644(7) 1.2807(4) 0.2884(4) 0.044(3) Uani 1 1 d . . . . .
N6 N 0.8238(10) 1.2125(6) 0.0340(5) 0.070(4) Uani 1 1 d . . . . .
N7 N 0.4993(10) 0.4866(5) 0.3234(6) 0.077(4) Uani 1 1 d . . . . .
N8 N 0.4445(7) 0.7442(4) 0.4646(4) 0.040(2) Uani 1 1 d . . . . .
N9 N 0.6809(9) 0.9480(5) 0.5295(4) 0.058(3) Uani 1 1 d . . . . .
N10 N 1.0025(8) 1.0582(6) 0.3006(6) 0.078(5) Uani 1 1 d . . . . .
N11 N 1.0919(7) 1.3085(4) 0.0883(4) 0.044(3) Uani 1 1 d . . . . .
N12 N 0.6919(7) 1.4603(5) -0.0601(5) 0.049(3) Uani 1 1 d . . . . .
N13 N 0.6465(9) 0.6742(5) 0.2691(6) 0.064(4) Uani 1 1 d . . . . .
N14 N 0.6992(11) 0.6346(8) 0.2592(6) 0.078(4) Uani 1 1 d . . . . .
N15 N 0.7596(12) 0.5926(8) 0.2476(9) 0.121(7) Uani 1 1 d . . . . .
N16 N 0.6244(10) 1.1108(7) 0.3396(8) 0.040(4) Uani 0.525(16) 1 d DG U P C 1
N17 N 0.5662(10) 1.1461(7) 0.3535(5) 0.072(5) Uani 0.525(16) 1 d DG U P C 1
N18 N 0.5033(15) 1.1844(11) 0.3696(9) 0.116(9) Uani 0.525(16) 1 d DG U P C 1
N16' N 0.6289(10) 1.1069(8) 0.3679(6) 0.040(4) Uani 0.475(16) 1 d DG . P C 2
N17' N 0.5723(10) 1.1379(8) 0.3449(6) 0.072(5) Uani 0.475(16) 1 d G . P C 2
N18' N 0.5093(17) 1.1716(14) 0.3207(12) 0.112(9) Uani 0.475(16) 1 d DG U P C 2
N19 N 0.9520(10) 1.2466(5) -0.0685(5) 0.066(4) Uani 1 1 d . . . . .
N20 N 1.0186(15) 1.2146(8) -0.0615(6) 0.088(5) Uani 1 1 d . . . . .
N21 N 1.0914(15) 1.1812(9) -0.0536(8) 0.117(7) Uani 1 1 d . . . . .
O1 O 0.2266(7) 0.5131(4) 0.2829(4) 0.054(2) Uani 1 1 d . . . . .
O2 O 0.2945(7) 0.5092(4) 0.3592(4) 0.064(3) Uani 1 1 d . . . . .
O3 O 0.2824(8) 0.6116(5) 0.4215(4) 0.067(3) Uani 1 1 d . . . . .
O4 O 0.3103(14) 0.5361(8) 0.4965(6) 0.141(7) Uani 1 1 d . . . . .
O5 O 0.7691(6) 0.7584(4) 0.5092(4) 0.050(2) Uani 1 1 d . . . . .
O6 O 0.8301(7) 0.8337(5) 0.5214(4) 0.069(3) Uani 1 1 d . . . . .
O7 O 0.9582(7) 0.8955(5) 0.4317(5) 0.082(4) Uani 1 1 d . . . . .
O8 O 1.0190(12) 0.9105(11) 0.5021(9) 0.176(8) Uani 1 1 d . U . . .
O9 O 0.9466(6) 1.3036(4) 0.2562(4) 0.050(2) Uani 1 1 d . . . . .
O10 O 0.9647(6) 1.3721(4) 0.1778(4) 0.042(2) Uani 1 1 d . . . . .
O11 O 0.8179(5) 1.4414(3) 0.1007(3) 0.0392(19) Uani 1 1 d . . . . .
O12 O 0.8963(7) 1.5148(4) 0.0841(5) 0.062(3) Uani 1 1 d . . . . .
O13 O 0.2483(6) 0.6339(3) 0.2969(3) 0.042(2) Uani 1 1 d . . . . .
O14 O 0.2630(6) 0.6595(3) 0.1697(3) 0.042(2) Uani 1 1 d . . . . .
O15 O -0.0784(8) 0.6017(6) 0.2752(5) 0.097(4) Uani 1 1 d . . . . .
H15 H -0.1328 0.6029 0.2723 0.117 Uiso 1 1 d R U . . .
O16 O 0.3952(5) 0.6855(3) 0.3325(3) 0.0365(19) Uani 1 1 d . . . . .
O17 O 0.5199(6) 0.7710(3) 0.3154(3) 0.041(2) Uani 1 1 d . . . . .
O18 O 0.5050(7) 0.6898(5) 0.0875(4) 0.073(3) Uani 1 1 d . . . . .
H18A H 0.4705 0.6663 0.0878 0.088 Uiso 1 1 d R U . . .
O19 O 0.6570(5) 0.8052(3) 0.3638(3) 0.0343(18) Uani 1 1 d . . . . .
O20 O 0.8234(5) 0.8322(4) 0.4016(4) 0.044(2) Uani 1 1 d . . . . .
O21 O 0.9277(9) 0.5960(6) 0.3919(6) 0.112(5) Uani 1 1 d . . . . .
H21 H 0.9294 0.6122 0.3497 0.135 Uiso 1 1 d R U . . .
O22 O 0.8141(5) 0.9642(3) 0.3506(3) 0.0362(19) Uani 1 1 d . . . . .
O23 O 0.7717(6) 1.0757(3) 0.2646(3) 0.041(2) Uani 1 1 d . . . . .
O24 O 0.4354(6) 0.9556(4) 0.3349(4) 0.047(2) Uani 1 1 d . . . . .
H24 H 0.4470 0.9222 0.3569 0.056 Uiso 1 1 d R U . . .
O25 O 0.8077(5) 1.1914(4) 0.2225(4) 0.042(2) Uani 1 1 d . . . . .
O26 O 0.8096(5) 1.3216(3) 0.1768(3) 0.0361(19) Uani 1 1 d . . . . .
O27 O 0.6669(14) 1.3372(8) 0.3849(10) 0.123(7) Uani 0.629(14) 1 d D U P A 1
H27 H 0.6312 1.3361 0.4115 0.147 Uiso 0.629(14) 1 d R U P A 1
O27' O 0.829(3) 1.2124(18) 0.4482(7) 0.123(7) Uani 0.371(14) 1 d D . P A 2
H27' H 0.8687 1.1811 0.4575 0.184 Uiso 0.371(14) 1 d R U P A 2
O28 O 0.8059(6) 1.3271(4) 0.0523(3) 0.042(2) Uani 1 1 d . . . . .
O29 O 0.7589(7) 1.2979(4) -0.0526(4) 0.054(2) Uani 1 1 d . . . . .
O30 O 0.9283(14) 1.0650(8) 0.1057(8) 0.076(6) Uani 0.561(15) 1 d D U P B 1
H30 H 0.9263 1.0662 0.1393 0.091 Uiso 0.561(15) 1 d R U P B 1
O30' O 0.8550(19) 1.0822(12) 0.1040(10) 0.073(6) Uani 0.439(15) 1 d D U P B 2
H30' H 0.8344 1.1120 0.1188 0.087 Uiso 0.439(15) 1 d R U P B 2
O31 O 0.5249(6) 0.5984(3) 0.3298(4) 0.053(2) Uani 1 1 d . . . . .
O32 O 0.4369(8) 0.5206(4) 0.4248(5) 0.081(4) Uani 1 1 d . . . . .
H32 H 0.3845 0.5191 0.4539 0.097 Uiso 1 1 d R U . . .
O33 O 0.3849(6) 0.5719(4) 0.2513(4) 0.048(2) Uani 1 1 d . . . . .
O34 O 0.6134(5) 0.7605(4) 0.4622(3) 0.0378(19) Uani 1 1 d . . . . .
O35 O 0.4582(5) 0.8479(3) 0.3967(3) 0.0365(19) Uani 1 1 d . . . . .
O36 O 0.5620(6) 0.6857(3) 0.3898(3) 0.041(2) Uani 1 1 d . . . . .
O37 O 0.7222(6) 1.0147(4) 0.4259(3) 0.044(2) Uani 1 1 d . . . . .
O38 O 0.8556(9) 0.9616(6) 0.5117(4) 0.101(5) Uani 1 1 d . . . . .
H38 H 0.9154 0.9361 0.5204 0.121 Uiso 1 1 d R U . . .
O39 O 0.6734(5) 0.8782(3) 0.4495(3) 0.0380(19) Uani 1 1 d . . . . .
O40 O 0.9411(6) 1.1795(4) 0.2707(3) 0.046(2) Uani 1 1 d . . . . .
O41 O 0.8285(6) 1.0949(4) 0.3451(3) 0.049(2) Uani 1 1 d . . . . .
O42 O 0.9412(7) 1.0794(4) 0.2010(4) 0.060(3) Uani 1 1 d . . . . .
O43 O 0.9973(6) 1.4223(4) 0.0557(4) 0.052(2) Uani 1 1 d . . . . .
H43 H 0.9695 1.4584 0.0732 0.062 Uiso 1 1 d R U . . .
O44 O 0.9567(5) 1.2510(3) 0.1520(3) 0.0384(19) Uani 1 1 d . . . . .
O45 O 0.9661(6) 1.3157(4) 0.0141(3) 0.045(2) Uani 1 1 d . . . . .
O46 O 0.7302(6) 1.4470(3) -0.1674(4) 0.049(2) Uani 1 1 d . . . . .
O47 O 0.5991(6) 1.3841(4) -0.0800(4) 0.060(3) Uani 1 1 d . . . . .
O48 O 0.8441(6) 1.3764(3) -0.0746(3) 0.043(2) Uani 1 1 d . . . . .
O49 O 0.2808(8) 0.9873(6) 0.2812(8) 0.138(7) Uani 1 1 d . . . . .
H49K H 0.2496 1.0272 0.2614 0.207 Uiso 1 1 d R U . . .
H49L H 0.3456 0.9873 0.2812 0.207 Uiso 1 1 d R U . . .
O50 O 0.2732(18) 0.0968(13) 0.2143(11) 0.108(9) Uani 0.5 1 d . . P . .
O51 O 0.538(2) 0.7489(16) 0.9782(14) 0.068(8) Uani 0.299(15) 1 d . U P D 1
O51' O 0.617(3) 0.729(2) 0.989(2) 0.068(8) Uani 0.201(15) 1 d . U P D 2
O54 O 0.698(4) 0.917(2) 0.142(2) 0.129(15) Uani 0.315(7) 1 d . U P A 1
O54' O 0.634(7) 0.904(4) 0.158(4) 0.129(15) Uani 0.185(7) 1 d . U P A 2
C97 C 0.775(2) 0.7473(16) 0.1675(16) 0.089(9) Uani 0.5 1 d D U P . .
H97C H 0.7463 0.7212 0.1986 0.107 Uiso 0.5 1 calc R U P . .
H97D H 0.8064 0.7234 0.1389 0.107 Uiso 0.5 1 calc R U P . .
H97G H 0.7280 0.7802 0.1504 0.107 Uiso 0.5 1 calc R U P . .
C98 C 0.841(2) 0.7738(17) 0.1902(16) 0.091(10) Uani 0.5 1 d D U P . .
N22 N 0.888(2) 0.7956(18) 0.2127(15) 0.125(13) Uani 0.5 1 d D U P . .
O55 O 0.248(3) 0.103(2) 0.0965(19) 0.186(16) Uani 0.5 1 d . U P . .
O56 O 0.546(3) 0.153(2) 0.1114(18) 0.179(16) Uani 0.5 1 d . U P . .
O57 O 0.686(3) 0.062(2) 0.084(2) 0.095(15) Uani 0.25 1 d . U P . .
O58 O 0.477(4) 0.312(2) 0.344(2) 0.101(16) Uani 0.25 1 d . U P . .

loop_
_atom_site_aniso_label
_atom_site_aniso_U_11
_atom_site_aniso_U_22
_atom_site_aniso_U_33
_atom_site_aniso_U_23
_atom_site_aniso_U_13
_atom_site_aniso_U_12
Dy1 0.0688(5) 0.0256(3) 0.0487(4) 0.0042(3) -0.0202(3) -0.0203(3)
Dy2 0.0536(4) 0.0458(4) 0.0377(4) 0.0108(3) -0.0240(3) -0.0242(3)
Dy3 0.0466(4) 0.0285(3) 0.0374(3) -0.0107(2) 0.0018(3) -0.0197(3)
Fe1 0.0599(12) 0.0266(9) 0.0407(10) -0.0044(7) -0.0090(9) -0.0162(8)
Fe2 0.0596(12) 0.0215(8) 0.0470(11) -0.0066(7) -0.0130(9) -0.0136(8)
Fe3 0.0433(10) 0.0246(8) 0.0327(9) -0.0018(7) -0.0102(8) -0.0119(7)
Fe4 0.0408(10) 0.0282(9) 0.0352(10) 0.0001(7) -0.0116(8) -0.0076(8)
Fe5 0.0450(10) 0.0274(8) 0.0322(9) -0.0018(7) -0.0121(8) -0.0133(8)
Fe6 0.0424(10) 0.0274(8) 0.0368(10) 0.0037(7) -0.0143(8) -0.0135(8)
Fe7 0.0471(11) 0.0274(9) 0.0413(10) -0.0091(7) -0.0011(8) -0.0159(8)
Fe8 0.0759(14) 0.0283(9) 0.0346(10) -0.0093(7) -0.0056(9) -0.0211(9)
Fe9 0.0601(12) 0.0306(9) 0.0393(10) -0.0147(8) -0.0016(9) -0.0210(9)
C1 0.102(11) 0.056(9) 0.049(9) 0.002(6) -0.015(8) -0.045(8)
C2 0.116(10) 0.051(8) 0.051(9) 0.011(6) -0.024(8) -0.052(8)
C3 0.216(19) 0.109(15) 0.113(16) 0.074(12) -0.096(15) -0.129(14)
C4 0.145(11) 0.068(12) 0.099(14) -0.002(10) 0.047(12) -0.056(10)
C5 0.130(14) 0.096(15) 0.095(13) -0.006(12) -0.002(12) -0.052(13)
C6 0.188(18) 0.087(13) 0.101(12) -0.049(11) 0.007(12) -0.044(14)
C7 0.114(15) 0.19(3) 0.18(2) -0.08(2) 0.000(15) -0.018(17)
C8 0.214(19) 0.173(18) 0.113(11) -0.055(13) 0.001(12) -0.031(15)
C9 0.068(10) 0.051(9) 0.077(9) 0.024(7) -0.041(8) -0.030(8)
C10 0.155(14) 0.078(11) 0.073(10) 0.035(8) -0.066(8) -0.068(11)
C11 0.159(14) 0.16(2) 0.144(19) 0.062(17) -0.124(13) -0.050(17)
C12 0.202(15) 0.179(18) 0.097(11) 0.041(13) -0.028(11) 0.004(15)
C13 0.106(9) 0.138(10) 0.121(10) -0.004(8) -0.027(8) -0.052(7)
C14 0.127(10) 0.149(10) 0.173(11) -0.006(9) -0.029(8) -0.034(8)
C15 0.058(12) 0.131(18) 0.197(14) 0.008(14) 0.003(13) -0.015(13)
C16 0.144(16) 0.141(10) 0.225(18) 0.029(12) -0.037(15) -0.032(12)
C17 0.049(8) 0.028(6) 0.055(8) -0.009(6) -0.013(6) -0.015(6)
C18 0.096(9) 0.031(6) 0.066(9) -0.005(6) -0.036(8) -0.023(6)
C19 0.137(13) 0.083(13) 0.19(2) -0.086(14) -0.087(14) 0.014(10)
C20 0.119(11) 0.099(13) 0.094(13) -0.024(10) -0.041(10) -0.073(11)
C21 0.063(7) 0.041(7) 0.037(7) -0.017(6) 0.002(6) -0.017(6)
C22 0.070(8) 0.043(7) 0.062(9) -0.022(7) 0.005(7) -0.010(7)
C23 0.096(14) 0.050(8) 0.24(3) -0.039(13) 0.058(16) -0.010(9)
C24 0.073(9) 0.086(12) 0.119(15) -0.051(12) -0.028(10) 0.021(9)
C25 0.069(9) 0.065(9) 0.045(8) -0.017(7) -0.006(7) -0.017(7)
C26 0.071(10) 0.054(8) 0.042(8) -0.021(7) -0.007(7) -0.011(7)
C27 0.075(9) 0.042(7) 0.037(7) -0.013(6) -0.014(7) -0.005(6)
C28 0.081(9) 0.024(6) 0.036(7) 0.001(5) -0.022(7) -0.013(6)
C29 0.068(8) 0.046(8) 0.048(8) -0.012(6) -0.003(7) -0.025(7)
C30 0.082(9) 0.073(11) 0.065(10) -0.007(8) -0.022(9) -0.024(9)
C31 0.056(8) 0.026(6) 0.040(6) -0.010(5) -0.014(6) -0.012(6)
C32 0.068(9) 0.023(6) 0.035(6) -0.005(5) -0.015(6) -0.014(6)
C33 0.086(10) 0.032(7) 0.030(6) 0.001(5) -0.014(7) -0.025(7)
C34 0.083(10) 0.024(6) 0.036(7) 0.004(5) -0.020(7) -0.025(6)
C35 0.070(9) 0.053(8) 0.048(7) -0.028(6) -0.006(7) -0.020(7)
C36 0.088(11) 0.066(9) 0.045(7) -0.024(6) 0.003(7) -0.046(8)
C37 0.046(7) 0.034(6) 0.051(8) -0.019(6) -0.005(6) 0.003(6)
C38 0.049(8) 0.034(6) 0.044(7) -0.011(5) -0.003(6) -0.003(6)
C39 0.056(10) 0.076(10) 0.132(15) -0.054(11) -0.008(10) -0.005(9)
C40 0.039(9) 0.049(9) 0.27(2) -0.005(13) 0.018(13) -0.004(8)
C41 0.078(11) 0.040(8) 0.089(12) 0.000(7) -0.011(9) 0.003(8)
C42 0.080(12) 0.051(9) 0.115(15) -0.001(9) 0.027(11) 0.022(9)
C43 0.053(7) 0.029(6) 0.030(6) -0.001(5) -0.006(6) -0.011(6)
C44 0.049(7) 0.042(7) 0.035(7) -0.008(6) 0.005(6) -0.007(6)
C45 0.075(9) 0.037(7) 0.047(8) 0.007(6) -0.035(7) -0.029(7)
C46 0.080(9) 0.039(7) 0.037(7) 0.009(6) -0.026(7) -0.032(7)
C47 0.047(8) 0.029(6) 0.053(8) -0.003(5) -0.026(6) -0.011(6)
C48 0.053(8) 0.043(7) 0.050(8) -0.007(6) -0.018(7) -0.020(6)
C49 0.051(8) 0.044(8) 0.056(8) 0.003(6) 0.006(7) -0.004(7)
C50 0.032(7) 0.041(7) 0.047(7) 0.011(5) -0.005(6) -0.017(6)
C51 0.053(8) 0.031(7) 0.053(7) -0.002(6) 0.010(7) -0.005(6)
C52 0.049(8) 0.033(7) 0.052(7) 0.002(6) -0.002(7) 0.003(6)
C53 0.086(11) 0.043(8) 0.064(9) -0.001(7) -0.011(8) -0.008(8)
C54 0.106(19) 0.083(17) 0.063(15) 0.018(14) 0.000(11) 0.011(16)
C54' 0.10(2) 0.062(19) 0.08(2) 0.014(14) -0.033(19) -0.027(18)
C55 0.130(14) 0.079(8) 0.043(8) -0.003(7) -0.011(9) -0.090(10)
C56 0.086(11) 0.084(9) 0.047(8) -0.031(8) 0.008(8) -0.057(9)
C57 0.158(16) 0.049(8) 0.044(8) 0.001(6) -0.029(9) -0.062(9)
C58 0.111(12) 0.045(7) 0.050(8) -0.003(6) -0.014(8) -0.053(8)
C59 0.195(19) 0.031(7) 0.046(9) 0.010(6) -0.043(11) -0.022(10)
C60 0.15(2) 0.034(9) 0.030(13) -0.006(8) -0.024(12) -0.015(12)
C60' 0.15(2) 0.034(9) 0.031(13) -0.006(8) -0.025(13) -0.015(12)
C61 0.084(12) 0.030(8) 0.121(14) -0.016(8) -0.040(10) 0.013(8)
C62 0.076(11) 0.023(7) 0.140(15) -0.017(8) -0.040(10) 0.002(7)
C63 0.130(16) 0.032(9) 0.155(17) 0.009(10) -0.049(15) -0.016(10)
C64 0.133(16) 0.041(10) 0.132(15) 0.040(9) -0.050(14) -0.021(10)
C65 0.096(12) 0.030(7) 0.147(16) -0.033(8) -0.055(12) 0.006(8)
C66 0.084(11) 0.044(8) 0.112(13) -0.049(8) -0.038(10) 0.018(8)
C67 0.062(7) 0.057(8) 0.047(8) -0.007(7) -0.009(7) -0.026(7)
C68 0.061(7) 0.055(8) 0.038(7) 0.002(6) -0.018(7) -0.028(7)
C69 0.036(7) 0.044(6) 0.036(7) -0.001(5) -0.008(5) -0.012(6)
C70 0.043(8) 0.035(6) 0.055(8) -0.008(6) -0.003(6) -0.009(6)
C71 0.073(9) 0.046(8) 0.046(8) 0.013(6) -0.017(7) -0.031(7)
C72 0.078(9) 0.043(8) 0.062(9) 0.008(7) -0.027(7) -0.022(7)
C73 0.163(17) 0.119(14) 0.032(8) -0.004(8) -0.018(10) -0.099(13)
C74 0.20(2) 0.151(17) 0.054(11) 0.000(11) -0.045(12) -0.125(16)
C75 0.114(12) 0.057(9) 0.036(7) -0.026(6) 0.016(7) -0.051(9)
C76 0.096(11) 0.059(9) 0.040(8) -0.017(6) 0.012(7) -0.044(8)
C77 0.102(12) 0.068(9) 0.024(6) -0.016(6) 0.013(7) -0.048(9)
C78 0.067(9) 0.056(8) 0.041(7) -0.027(7) 0.009(7) -0.018(7)
C79 0.052(9) 0.098(10) 0.080(11) 0.057(9) -0.032(8) -0.035(8)
C80 0.071(10) 0.097(10) 0.054(9) 0.026(8) -0.034(8) -0.056(8)
C81 0.066(11) 0.161(19) 0.110(15) 0.101(13) -0.062(10) -0.061(11)
C82 0.109(12) 0.168(18) 0.044(9) 0.035(10) -0.043(10) -0.112(12)
C83 0.067(12) 0.033(9) 0.200(19) 0.023(12) 0.001(14) 0.011(9)
C84 0.083(13) 0.045(10) 0.174(18) -0.021(11) 0.037(13) -0.007(10)
C85 0.055(9) 0.043(7) 0.095(11) -0.027(7) 0.006(8) -0.028(7)
C86 0.066(10) 0.044(7) 0.091(11) -0.030(7) 0.013(8) -0.028(7)
C87 0.045(8) 0.056(8) 0.055(9) -0.009(7) -0.004(7) -0.012(6)
C88 0.047(8) 0.053(8) 0.050(8) -0.009(7) 0.002(7) -0.012(6)
C89 0.058(9) 0.042(8) 0.057(9) -0.011(6) 0.022(6) -0.012(7)
C90 0.073(10) 0.044(8) 0.046(8) -0.018(6) 0.017(6) -0.019(7)
C91 0.084(11) 0.044(8) 0.082(10) -0.035(8) -0.027(8) -0.005(8)
C92 0.096(11) 0.025(6) 0.069(9) -0.018(6) -0.027(7) -0.013(7)
C93 0.053(9) 0.086(11) 0.103(12) -0.069(10) 0.008(8) -0.026(8)
C94 0.060(8) 0.031(6) 0.048(8) -0.018(5) -0.011(6) -0.016(6)
C95 0.064(10) 0.107(13) 0.121(14) -0.083(12) 0.008(9) -0.034(10)
C96 0.063(8) 0.017(5) 0.041(7) -0.003(5) -0.010(6) -0.016(5)
N1 0.066(7) 0.041(6) 0.036(6) -0.006(5) -0.009(5) -0.015(5)
N2 0.064(7) 0.033(6) 0.040(6) -0.016(5) -0.001(5) -0.021(5)
N3 0.035(6) 0.036(6) 0.064(7) -0.004(5) -0.010(5) 0.001(5)
N4 0.049(6) 0.030(5) 0.039(6) 0.004(4) -0.023(5) -0.019(5)
N5 0.059(7) 0.025(5) 0.041(6) 0.000(4) 0.001(5) -0.005(5)
N6 0.132(12) 0.058(8) 0.043(7) -0.008(6) -0.019(8) -0.060(8)
N7 0.114(12) 0.015(5) 0.106(11) 0.007(6) -0.055(9) -0.013(6)
N8 0.055(7) 0.043(6) 0.027(5) 0.002(4) -0.008(5) -0.025(5)
N9 0.109(10) 0.051(7) 0.029(6) -0.007(5) -0.010(6) -0.046(7)
N10 0.040(7) 0.071(9) 0.111(12) 0.054(8) -0.039(7) -0.031(7)
N11 0.050(7) 0.034(6) 0.051(7) -0.006(5) 0.005(5) -0.020(5)
N12 0.043(6) 0.051(7) 0.060(7) -0.033(6) 0.004(6) -0.012(5)
N13 0.081(9) 0.027(6) 0.088(10) -0.035(6) -0.011(7) 0.001(6)
N14 0.090(11) 0.098(12) 0.068(9) -0.035(9) -0.003(8) -0.051(10)
N15 0.100(13) 0.105(14) 0.152(17) -0.070(13) 0.003(12) 0.024(11)
N16 0.043(5) 0.040(5) 0.038(6) -0.011(5) -0.007(5) -0.002(4)
N17 0.050(8) 0.040(8) 0.107(12) 0.022(8) 0.009(8) -0.014(7)
N18 0.121(19) 0.087(17) 0.12(2) -0.009(17) 0.03(2) -0.005(15)
N16' 0.043(5) 0.040(5) 0.038(6) -0.011(5) -0.007(5) -0.002(4)
N17' 0.050(8) 0.040(8) 0.107(12) 0.022(8) 0.009(8) -0.014(7)
N18' 0.118(19) 0.085(17) 0.11(2) -0.011(17) 0.02(2) -0.006(15)
N19 0.105(11) 0.037(7) 0.051(8) -0.009(6) -0.043(8) 0.015(7)
N20 0.152(18) 0.065(11) 0.047(9) -0.012(8) -0.004(10) -0.022(11)
N21 0.149(18) 0.087(13) 0.103(14) -0.005(11) -0.038(13) 0.006(12)
O1 0.086(7) 0.036(5) 0.046(6) 0.000(4) -0.016(5) -0.026(5)
O2 0.104(8) 0.042(5) 0.056(6) 0.017(4) -0.029(6) -0.045(6)
O3 0.106(9) 0.068(7) 0.043(6) 0.001(5) -0.012(6) -0.056(6)
O4 0.25(2) 0.113(13) 0.050(8) -0.001(8) 0.014(10) -0.041(13)
O5 0.050(5) 0.049(5) 0.052(6) 0.006(4) -0.025(5) -0.016(4)
O6 0.084(7) 0.065(7) 0.064(7) 0.029(5) -0.050(6) -0.036(6)
O7 0.050(6) 0.089(8) 0.100(9) 0.051(7) -0.049(6) -0.033(6)
O8 0.136(12) 0.257(17) 0.165(14) -0.016(13) -0.088(11) -0.076(12)
O9 0.063(6) 0.035(5) 0.062(6) -0.012(4) -0.002(5) -0.029(4)
O10 0.057(6) 0.037(5) 0.041(5) -0.012(4) -0.005(4) -0.022(4)
O11 0.050(5) 0.032(4) 0.037(5) -0.008(4) -0.001(4) -0.013(4)
O12 0.060(6) 0.032(5) 0.096(8) -0.015(5) 0.019(6) -0.025(5)
O13 0.061(6) 0.029(4) 0.039(5) -0.005(4) -0.012(4) -0.015(4)
O14 0.068(6) 0.027(4) 0.036(5) -0.010(3) -0.001(4) -0.022(4)
O15 0.082(8) 0.132(11) 0.095(10) -0.068(9) 0.010(7) -0.026(8)
O16 0.056(5) 0.015(4) 0.041(5) 0.000(3) -0.013(4) -0.011(4)
O17 0.072(6) 0.024(4) 0.032(4) -0.003(3) -0.020(4) -0.013(4)
O18 0.082(7) 0.098(8) 0.066(7) -0.052(6) 0.024(6) -0.059(7)
O19 0.041(5) 0.029(4) 0.035(4) -0.008(3) 0.000(4) -0.012(4)
O20 0.036(5) 0.033(5) 0.055(6) 0.003(4) -0.003(4) -0.003(4)
O21 0.113(11) 0.078(9) 0.133(12) -0.025(8) -0.035(10) 0.025(8)
O22 0.036(5) 0.039(5) 0.035(5) -0.002(4) -0.008(4) -0.012(4)
O23 0.054(5) 0.039(5) 0.033(5) 0.009(4) -0.018(4) -0.024(4)
O24 0.051(6) 0.028(4) 0.061(6) 0.003(4) -0.015(5) -0.013(4)
O25 0.041(5) 0.037(5) 0.052(5) 0.001(4) -0.016(4) -0.015(4)
O26 0.044(5) 0.028(4) 0.039(5) -0.012(3) 0.002(4) -0.010(4)
O27 0.123(7) 0.122(7) 0.121(7) -0.022(2) -0.010(2) -0.024(2)
O27' 0.123(7) 0.122(7) 0.121(7) -0.022(2) -0.010(2) -0.024(2)
O28 0.054(5) 0.044(5) 0.039(5) -0.013(4) 0.001(4) -0.027(4)
O29 0.092(7) 0.040(5) 0.040(5) -0.006(4) -0.006(5) -0.040(5)
O30 0.135(18) 0.046(10) 0.041(8) -0.009(7) -0.017(12) 0.000(12)
O30' 0.129(19) 0.047(11) 0.039(9) -0.014(8) -0.018(13) -0.002(12)
O31 0.067(6) 0.022(4) 0.071(6) 0.000(4) -0.022(5) -0.011(4)
O32 0.104(9) 0.065(7) 0.079(8) 0.031(6) -0.048(7) -0.044(7)
O33 0.061(6) 0.032(5) 0.057(6) -0.013(4) -0.009(5) -0.016(4)
O34 0.043(5) 0.043(5) 0.031(5) 0.002(4) -0.012(4) -0.019(4)
O35 0.047(5) 0.031(4) 0.034(4) -0.003(3) -0.005(4) -0.016(4)
O36 0.064(6) 0.019(4) 0.040(5) 0.006(3) -0.011(4) -0.012(4)
O37 0.068(6) 0.045(5) 0.030(5) -0.014(4) -0.002(4) -0.026(4)
O38 0.150(12) 0.125(10) 0.059(7) 0.026(7) -0.055(8) -0.102(10)
O39 0.054(5) 0.038(5) 0.026(4) -0.004(3) -0.006(4) -0.019(4)
O40 0.059(6) 0.043(5) 0.041(5) -0.003(4) -0.017(4) -0.021(4)
O41 0.063(6) 0.062(6) 0.037(5) 0.001(4) -0.020(4) -0.040(5)
O42 0.073(7) 0.037(5) 0.066(6) -0.014(5) 0.007(5) -0.009(5)
O43 0.056(6) 0.045(5) 0.066(6) -0.031(5) 0.021(5) -0.030(5)
O44 0.042(5) 0.033(4) 0.044(5) -0.008(4) -0.001(4) -0.017(4)
O45 0.061(6) 0.038(5) 0.040(5) -0.014(4) 0.006(4) -0.020(4)
O46 0.079(7) 0.022(4) 0.052(5) -0.012(4) -0.010(5) -0.016(4)
O47 0.064(6) 0.064(6) 0.071(7) -0.047(5) 0.004(5) -0.025(5)
O48 0.068(6) 0.030(4) 0.041(5) -0.012(4) -0.002(4) -0.025(4)
O49 0.050(7) 0.107(11) 0.238(19) 0.024(11) -0.062(10) -0.001(7)
O50 0.095(19) 0.11(2) 0.10(2) 0.013(16) 0.025(16) -0.037(17)
O51 0.061(10) 0.074(10) 0.064(10) -0.005(7) -0.004(7) -0.015(7)
O51' 0.061(10) 0.074(10) 0.065(10) -0.005(7) -0.004(7) -0.015(7)
O54 0.134(16) 0.132(16) 0.125(16) -0.030(8) -0.017(7) -0.027(8)
O54' 0.134(16) 0.132(16) 0.125(16) -0.030(8) -0.017(7) -0.028(8)
C97 0.066(15) 0.085(17) 0.103(18) -0.035(14) -0.007(13) 0.030(12)
C98 0.088(13) 0.086(13) 0.084(13) -0.009(9) 0.006(9) -0.006(9)
N22 0.106(19) 0.14(2) 0.108(19) -0.027(16) 0.015(15) -0.004(16)
O55 0.182(18) 0.183(18) 0.181(18) -0.023(10) -0.007(10) -0.029(10)
O56 0.170(18) 0.182(18) 0.185(18) -0.025(10) -0.027(10) -0.041(10)
O57 0.097(17) 0.098(17) 0.090(17) -0.015(10) -0.013(10) -0.022(10)
O58 0.105(18) 0.093(18) 0.102(18) -0.017(10) -0.010(10) -0.018(10)

loop_
_atom_type_symbol
_atom_type_description
_atom_type_scat_dispersion_real
_atom_type_scat_dispersion_imag
_atom_type_scat_source
C C 0.0033 0.0016 'International Tables Vol C Tables 4.2.6.8 and 6.1.1.4'
H H 0.0000 0.0000 'International Tables Vol C Tables 4.2.6.8 and 6.1.1.4'
N N 0.0061 0.0033 'International Tables Vol C Tables 4.2.6.8 and 6.1.1.4'
O O 0.0106 0.0060 'International Tables Vol C Tables 4.2.6.8 and 6.1.1.4'
Fe Fe 0.3463 0.8444 'International Tables Vol C Tables 4.2.6.8 and 6.1.1.4'
Dy Dy -0.1892 4.4098 'International Tables Vol C Tables 4.2.6.8 and 6.1.1.4'

loop_
_geom_angle_atom_site_label_1
_geom_angle_atom_site_label_2
_geom_angle_atom_site_label_3
_geom_angle
_geom_angle_site_symmetry_1
_geom_angle_site_symmetry_3
O31 Dy1 O3 121.5(3) . .
O31 Dy1 O33 91.0(3) . .
O3 Dy1 O33 144.9(3) . .
O31 Dy1 O16 64.5(3) . .
O3 Dy1 O16 82.2(3) . .
O33 Dy1 O16 102.8(3) . .
O31 Dy1 O2 140.8(3) . .
O3 Dy1 O2 80.7(3) . .
O33 Dy1 O2 81.3(3) . .
O16 Dy1 O2 154.6(3) . .
O31 Dy1 O13 133.2(3) . .
O3 Dy1 O13 81.9(3) . .
O33 Dy1 O13 64.8(3) . .
O16 Dy1 O13 81.8(3) . .
O2 Dy1 O13 77.3(3) . .
O31 Dy1 O32 79.2(3) . .
O3 Dy1 O32 72.7(4) . .
O33 Dy1 O32 131.7(4) . .
O16 Dy1 O32 114.5(3) . .
O2 Dy1 O32 77.9(3) . .
O13 Dy1 O32 146.9(4) . .
O31 Dy1 N7 66.2(4) . .
O3 Dy1 N7 134.5(4) . .
O33 Dy1 N7 67.9(4) . .
O16 Dy1 N7 129.6(4) . .
O2 Dy1 N7 75.4(4) . .
O13 Dy1 N7 128.0(3) . .
O32 Dy1 N7 64.8(4) . .
O31 Dy1 Fe1 121.9(2) . .
O3 Dy1 Fe1 111.4(3) . .
O33 Dy1 Fe1 33.5(2) . .
O16 Dy1 Fe1 103.10(18) . .
O2 Dy1 Fe1 66.4(2) . .
O13 Dy1 Fe1 34.48(19) . .
O32 Dy1 Fe1 142.3(2) . .
N7 Dy1 Fe1 93.7(3) . .
O31 Dy1 Fe2 31.9(2) . .
O3 Dy1 Fe2 105.9(2) . .
O33 Dy1 Fe2 95.0(2) . .
O16 Dy1 Fe2 32.9(2) . .
O2 Dy1 Fe2 172.2(3) . .
O13 Dy1 Fe2 107.35(19) . .
O32 Dy1 Fe2 100.0(2) . .
N7 Dy1 Fe2 96.9(3) . .
Fe1 Dy1 Fe2 113.78(4) . .
O37 Dy2 O7 120.2(3) . .
O37 Dy2 O39 91.7(3) . .
O7 Dy2 O39 145.1(4) . .
O37 Dy2 O20 133.4(3) . .
O7 Dy2 O20 81.3(4) . .
O39 Dy2 O20 65.5(3) . .
O37 Dy2 O22 64.0(3) . .
O7 Dy2 O22 83.3(3) . .
O39 Dy2 O22 100.5(3) . .
O20 Dy2 O22 80.3(3) . .
O37 Dy2 O6 141.4(4) . .
O7 Dy2 O6 82.1(4) . .
O39 Dy2 O6 80.4(3) . .
O20 Dy2 O6 77.1(3) . .
O22 Dy2 O6 154.6(4) . .
O37 Dy2 O38 79.1(4) . .
O7 Dy2 O38 72.7(5) . .
O39 Dy2 O38 131.8(4) . .
O20 Dy2 O38 146.5(4) . .
O22 Dy2 O38 116.4(3) . .
O6 Dy2 O38 78.6(4) . .
O37 Dy2 N9 66.6(3) . .
O7 Dy2 N9 135.0(4) . .
O39 Dy2 N9 68.0(3) . .
O20 Dy2 N9 128.9(3) . .
O22 Dy2 N9 128.7(3) . .
O6 Dy2 N9 75.5(4) . .
O38 Dy2 N9 65.0(4) . .
O37 Dy2 Fe4 122.4(2) . .
O7 Dy2 Fe4 111.3(3) . .
O39 Dy2 Fe4 33.9(2) . .
O20 Dy2 Fe4 34.4(2) . .
O22 Dy2 Fe4 100.27(18) . .
O6 Dy2 Fe4 66.3(2) . .
O38 Dy2 Fe4 143.3(3) . .
N9 Dy2 Fe4 94.7(2) . .
O44 Dy3 O11 144.6(3) . .
O44 Dy3 O45 92.9(3) . .
O11 Dy3 O45 119.3(3) . .
O44 Dy3 O28 97.5(3) . .
O11 Dy3 O28 85.4(3) . .
O45 Dy3 O28 64.0(3) . .
O44 Dy3 O26 65.7(3) . .
O11 Dy3 O26 80.3(3) . .
O45 Dy3 O26 135.6(3) . .
O28 Dy3 O26 80.0(3) . .
O44 Dy3 O10 80.6(3) . .
O11 Dy3 O10 81.9(3) . .
O45 Dy3 O10 141.7(3) . .
O28 Dy3 O10 154.0(3) . .
O26 Dy3 O10 75.6(3) . .
O44 Dy3 O43 132.1(3) . .
O11 Dy3 O43 72.5(3) . .
O45 Dy3 O43 79.3(3) . .
O28 Dy3 O43 119.7(3) . .
O26 Dy3 O43 144.0(3) . .
O10 Dy3 O43 77.7(3) . .
O44 Dy3 N11 68.7(3) . .
O11 Dy3 N11 134.8(3) . .
O45 Dy3 N11 67.2(3) . .
O28 Dy3 N11 128.3(3) . .
O26 Dy3 N11 128.9(3) . .
O10 Dy3 N11 75.4(3) . .
O43 Dy3 N11 64.8(3) . .
O44 Dy3 Fe7 34.0(2) . .
O11 Dy3 Fe7 110.64(19) . .
O45 Dy3 Fe7 124.1(2) . .
O28 Dy3 Fe7 98.3(2) . .
O26 Dy3 Fe7 34.40(19) . .
O10 Dy3 Fe7 65.7(2) . .
O43 Dy3 Fe7 141.9(2) . .
N11 Dy3 Fe7 94.9(2) . .
O44 Dy3 Fe8 95.00(19) . .
O11 Dy3 Fe8 105.33(19) . .
O45 Dy3 Fe8 31.2(2) . .
O28 Dy3 Fe8 32.9(2) . .
O26 Dy3 Fe8 108.82(18) . .
O10 Dy3 Fe8 171.9(2) . .
O43 Dy3 Fe8 100.8(2) . .
N11 Dy3 Fe8 96.8(2) . .
Fe7 Dy3 Fe8 113.89(4) . .
O33 Fe1 O13 80.6(4) . .
O33 Fe1 O46 102.3(4) . 2_675
O13 Fe1 O46 174.1(3) . 2_675
O33 Fe1 O14 100.5(4) . .
O13 Fe1 O14 98.8(3) . .
O46 Fe1 O14 75.7(3) 2_675 .
O33 Fe1 O1 97.4(4) . .
O13 Fe1 O1 96.4(3) . .
O46 Fe1 O1 88.4(3) 2_675 .
O14 Fe1 O1 158.1(3) . .
O33 Fe1 N1 161.2(4) . .
O13 Fe1 N1 80.8(4) . .
O46 Fe1 N1 96.1(4) 2_675 .
O14 Fe1 N1 80.3(4) . .
O1 Fe1 N1 86.8(4) . .
O33 Fe1 Dy1 41.7(3) . .
O13 Fe1 Dy1 43.2(2) . .
O46 Fe1 Dy1 141.3(3) 2_675 .
O14 Fe1 Dy1 117.4(2) . .
O1 Fe1 Dy1 84.4(3) . .
N1 Fe1 Dy1 121.3(3) . .
O31 Fe2 O16 79.0(3) . .
O31 Fe2 O17 167.8(4) . .
O16 Fe2 O17 97.7(3) . .
O31 Fe2 N13 94.2(4) . .
O16 Fe2 N13 158.6(4) . .
O17 Fe2 N13 92.8(4) . .
O31 Fe2 O36 95.0(3) . .
O16 Fe2 O36 101.4(3) . .
O17 Fe2 O36 74.0(3) . .
N13 Fe2 O36 99.4(4) . .
O31 Fe2 N2 113.2(4) . .
O16 Fe2 N2 78.4(3) . .
O17 Fe2 N2 77.2(3) . .
N13 Fe2 N2 85.9(5) . .
O36 Fe2 N2 150.9(3) . .
O31 Fe2 Dy1 39.0(3) . .
O16 Fe2 Dy1 40.3(2) . .
O17 Fe2 Dy1 137.7(3) . .
N13 Fe2 Dy1 128.2(3) . .
O36 Fe2 Dy1 104.5(2) . .
N2 Fe2 Dy1 94.0(2) . .
O35 Fe3 O19 101.6(3) . .
O35 Fe3 O17 93.8(3) . .
O19 Fe3 O17 92.0(3) . .
O35 Fe3 O36 145.1(3) . .
O19 Fe3 O36 111.1(3) . .
O17 Fe3 O36 73.8(3) . .
O35 Fe3 O34 105.0(3) . .
O19 Fe3 O34 75.2(3) . .
O17 Fe3 O34 158.9(4) . .
O36 Fe3 O34 95.0(3) . .
O35 Fe3 N8 78.6(4) . .
O19 Fe3 N8 151.6(3) . .
O17 Fe3 N8 116.3(3) . .
O36 Fe3 N8 78.2(4) . .
O34 Fe3 N8 77.4(3) . .
O39 Fe4 O20 80.9(3) . .
O39 Fe4 O34 100.9(3) . .
O20 Fe4 O34 176.5(3) . .
O39 Fe4 O19 98.8(3) . .
O20 Fe4 O19 100.5(3) . .
O34 Fe4 O19 76.3(3) . .
O39 Fe4 O5 98.0(3) . .
O20 Fe4 O5 94.9(4) . .
O34 Fe4 O5 87.8(3) . .
O19 Fe4 O5 158.7(3) . .
O39 Fe4 N3 160.6(4) . .
O20 Fe4 N3 80.3(4) . .
O34 Fe4 N3 97.5(4) . .
O19 Fe4 N3 79.6(3) . .
O5 Fe4 N3 88.7(4) . .
O39 Fe4 Dy2 42.0(2) . .
O20 Fe4 Dy2 42.7(2) . .
O34 Fe4 Dy2 140.1(2) . .
O19 Fe4 Dy2 116.4(2) . .
O5 Fe4 Dy2 84.9(2) . .
N3 Fe4 Dy2 121.4(3) . .
O37 Fe5 O22 78.1(3) . .
O37 Fe5 O23 170.3(4) . .
O22 Fe5 O23 97.1(3) . .
O37 Fe5 N16' 80.7(5) . .
O22 Fe5 N16' 154.8(7) . .
O23 Fe5 N16' 105.8(6) . .
O37 Fe5 N16 99.3(6) . .
O22 Fe5 N16 159.5(6) . .
O23 Fe5 N16 88.1(6) . .
O37 Fe5 O41 98.3(3) . .
O22 Fe5 O41 100.0(4) . .
O23 Fe5 O41 74.1(3) . .
N16' Fe5 O41 96.5(7) . .
N16 Fe5 O41 100.6(7) . .
O37 Fe5 N4 109.9(3) . .
O22 Fe5 N4 79.0(3) . .
O23 Fe5 N4 77.0(3) . .
N16' Fe5 N4 95.6(6) . .
N16 Fe5 N4 82.8(6) . .
O41 Fe5 N4 150.7(4) . .
O42 Fe6 O25 101.1(4) . .
O42 Fe6 O23 93.7(4) . .
O25 Fe6 O23 89.7(3) . .
O42 Fe6 O41 143.7(4) . .
O25 Fe6 O41 112.4(4) . .
O23 Fe6 O41 73.4(3) . .
O42 Fe6 O40 105.8(4) . .
O25 Fe6 O40 74.2(3) . .
O23 Fe6 O40 156.6(4) . .
O41 Fe6 O40 96.7(3) . .
O42 Fe6 N10 78.2(6) . .
O25 Fe6 N10 151.1(4) . .
O23 Fe6 N10 119.2(4) . .
O41 Fe6 N10 79.0(5) . .
O40 Fe6 N10 78.2(4) . .
O44 Fe7 O26 81.2(3) . .
O44 Fe7 O40 101.8(4) . .
O26 Fe7 O40 172.8(3) . .
O44 Fe7 O25 101.5(3) . .
O26 Fe7 O25 97.7(3) . .
O40 Fe7 O25 75.4(3) . .
O44 Fe7 O9 97.9(3) . .
O26 Fe7 O9 95.5(3) . .
O40 Fe7 O9 90.5(3) . .
O25 Fe7 O9 157.9(4) . .
O44 Fe7 N5 161.0(4) . .
O26 Fe7 N5 79.8(3) . .
O40 Fe7 N5 97.0(4) . .
O25 Fe7 N5 80.0(4) . .
O9 Fe7 N5 85.1(4) . .
O44 Fe7 Dy3 42.0(2) . .
O26 Fe7 Dy3 42.9(2) . .
O40 Fe7 Dy3 141.9(3) . .
O25 Fe7 Dy3 116.1(2) . .
O9 Fe7 Dy3 85.4(3) . .
N5 Fe7 Dy3 120.3(2) . .
O45 Fe8 O28 78.4(3) . .
O45 Fe8 O29 168.7(4) . .
O28 Fe8 O29 97.2(4) . .
O45 Fe8 N19 93.6(5) . .
O28 Fe8 N19 160.8(4) . .
O29 Fe8 N19 93.5(5) . .
O45 Fe8 O48 97.1(3) . .
O28 Fe8 O48 100.2(3) . .
O29 Fe8 O48 73.2(3) . .
N19 Fe8 O48 98.1(4) . .
O45 Fe8 N6 111.7(4) . .
O28 Fe8 N6 78.2(4) . .
O29 Fe8 N6 77.2(4) . .
N19 Fe8 N6 88.9(5) . .
O48 Fe8 N6 150.0(4) . .
O45 Fe8 Dy3 38.9(2) . .
O28 Fe8 Dy3 39.6(2) . .
O29 Fe8 Dy3 136.3(3) . .
N19 Fe8 Dy3 129.7(4) . .
O48 Fe8 Dy3 102.6(2) . .
N6 Fe8 Dy3 94.9(3) . .
O47 Fe9 O29 94.2(4) . .
O47 Fe9 O14 100.0(4) . 2_675
O29 Fe9 O14 91.8(3) . 2_675
O47 Fe9 O46 104.1(4) . .
O29 Fe9 O46 159.1(4) . .
O14 Fe9 O46 75.3(3) 2_675 .
O47 Fe9 O48 144.9(4) . .
O29 Fe9 O48 73.6(3) . .
O14 Fe9 O48 112.9(3) 2_675 .
O46 Fe9 O48 96.1(3) . .
O47 Fe9 N12 79.2(4) . .
O29 Fe9 N12 117.5(4) . .
O14 Fe9 N12 150.7(4) 2_675 .
O46 Fe9 N12 76.6(4) . .
O48 Fe9 N12 77.9(3) . .
O2 C1 O1 123.7(13) . .
O2 C1 C2 119.1(13) . .
O1 C1 C2 117.2(13) . .
C1 C2 C3 112.6(13) . .
C1 C2 C4 109.9(14) . .
C3 C2 C4 111.0(16) . .
O4 C5 O3 128(2) . .
O4 C5 C6 116(2) . .
O3 C5 C6 116(2) . .
C5 C6 C7 104.4(17) . .
C5 C6 C8 103.7(19) . .
C7 C6 C8 119(2) . .
O5 C9 O6 125.3(12) . .
O5 C9 C10 115.1(12) . .
O6 C9 C10 119.6(12) . .
C11 C10 C12 121(2) . .
C11 C10 C9 110.9(13) . .
C12 C10 C9 103.7(16) . .
O8 C13 O7 129(2) . .
O8 C13 C14 115(3) . .
O7 C13 C14 115(2) . .
C13 C14 C15 114(2) . .
C13 C14 C16 119(2) . .
C15 C14 C16 95(2) . .
O10 C17 O9 124.7(11) . .
O10 C17 C18 118.6(11) . .
O9 C17 C18 116.7(12) . .
C20 C18 C19 113.2(15) . .
C20 C18 C17 111.4(13) . .
C19 C18 C17 106.8(12) . .
O12 C21 O11 125.5(12) . .
O12 C21 C22 118.0(11) . .
O11 C21 C22 116.4(12) . .
C24 C22 C21 110.6(12) . .
C24 C22 C23 107.3(16) . .
C21 C22 C23 111.5(13) . .
N1 C25 C26 110.0(11) . .
O13 C26 C25 110.4(10) . .
C28 C27 N1 112.6(11) . .
O14 C28 C27 108.5(9) . .
C30 C29 N1 119.2(12) . .
O15 C30 C29 110.1(13) . .
N2 C31 C32 111.0(9) . .
O16 C32 C31 108.1(10) . .
C34 C33 N2 110.9(10) . .
O17 C34 C33 107.9(9) . .
N2 C35 C36 113.9(11) . .
O18 C36 C35 109.1(11) . .
N3 C37 C38 110.4(9) . .
O19 C38 C37 109.2(10) . .
N3 C39 C40 114.4(12) . .
O20 C40 C39 117.9(13) . .
N3 C41 C42 120.1(14) . .
O21 C42 C41 112.1(15) . .
N4 C43 C44 110.6(9) . .
O22 C44 C43 109.2(9) . .
C46 C45 N4 109.2(10) . .
O23 C46 C45 111.7(10) . .
N4 C47 C48 115.6(11) . .
O24 C48 C47 112.0(11) . .
N5 C49 C50 112.5(10) . .
O25 C50 C49 109.7(10) . .
N5 C51 C52 112.1(10) . .
O26 C52 C51 113.0(10) . .
N5 C53 C54' 135.4(13) . .
N5 C53 C54 117.1(14) . .
O27 C54 C53 109.6(16) . .
O27' C54' C53 138(2) . .
C56 C55 N6 110.4(11) . .
O28 C56 C55 111.8(13) . .
N6 C57 C58 112.9(11) . .
O29 C58 C57 109.2(12) . .
N6 C59 C60' 131(2) . .
N6 C59 C60 103.7(13) . .
O30 C60 C59 105.4(16) . .
O30' C60' C59 100(2) . .
N7 C61 C62 111.7(14) . .
O31 C62 C61 108.5(12) . .
N7 C63 C64 112.2(13) . .
O32 C64 C63 110.0(13) . .
C66 C65 N7 109.3(11) . .
O33 C66 C65 110.2(15) . .
N8 C67 C68 111.9(11) . .
O34 C68 C67 109.2(10) . .
N8 C69 C70 108.1(10) . .
O35 C70 C69 112.7(10) . .
N8 C71 C72 112.0(11) . .
O36 C72 C71 107.3(10) . .
N9 C73 C74 110.9(12) . .
O38 C74 C73 108.7(12) . .
N9 C75 C76 112.8(13) . .
O37 C76 C75 108.1(10) . .
N9 C77 C78 109.5(10) . .
O39 C78 C77 111.0(12) . .
C80 C79 N10 113.9(13) . .
O40 C80 C79 109.6(12) . .
C82 C81 N10 114.2(14) . .
O41 C82 C81 110.2(14) . .
N10 C83 C84 108.4(13) . .
O42 C84 C83 109.4(15) . .
N11 C85 C86 115.3(12) . .
C85 C86 O43 109.5(11) . .
N11 C87 C88 112.3(11) . .
O44 C88 C87 108.6(11) . .
N11 C89 C90 112.7(11) . .
O45 C90 C89 110.0(11) . .
C92 C91 N12 112.9(11) . .
O46 C92 C91 106.7(11) . .
N12 C93 C95 108.0(13) . .
N12 C94 C96 109.3(9) . .
O47 C95 C93 109.4(12) . .
O48 C96 C94 110.2(10) . .
C29 N1 C25 112.7(11) . .
C29 N1 C27 110.4(10) . .
C25 N1 C27 112.5(10) . .
C29 N1 Fe1 111.3(8) . .
C25 N1 Fe1 102.9(8) . .
C27 N1 Fe1 106.8(8) . .
C31 N2 C35 111.4(9) . .
C31 N2 C33 115.0(10) . .
C35 N2 C33 109.4(10) . .
C31 N2 Fe2 106.1(7) . .
C35 N2 Fe2 111.8(8) . .
C33 N2 Fe2 102.8(7) . .
C37 N3 C39 113.4(11) . .
C37 N3 C41 109.4(11) . .
C39 N3 C41 110.9(10) . .
C37 N3 Fe4 106.5(7) . .
C39 N3 Fe4 105.3(8) . .
C41 N3 Fe4 111.3(9) . .
C47 N4 C43 110.8(9) . .
C47 N4 C45 110.9(9) . .
C43 N4 C45 113.1(10) . .
C47 N4 Fe5 112.0(7) . .
C43 N4 Fe5 106.2(6) . .
C45 N4 Fe5 103.6(6) . .
C53 N5 C51 110.1(10) . .
C53 N5 C49 112.9(10) . .
C51 N5 C49 114.0(10) . .
C53 N5 Fe7 111.4(8) . .
C51 N5 Fe7 102.2(7) . .
C49 N5 Fe7 105.5(7) . .
C57 N6 C59 111.8(12) . .
C57 N6 C55 111.5(13) . .
C59 N6 C55 112.9(10) . .
C57 N6 Fe8 102.3(8) . .
C59 N6 Fe8 112.4(10) . .
C55 N6 Fe8 105.3(8) . .
C63 N7 C61 114.8(14) . .
C63 N7 C65 108.4(11) . .
C61 N7 C65 110.7(15) . .
C63 N7 Dy1 106.3(12) . .
C61 N7 Dy1 110.1(7) . .
C65 N7 Dy1 106.1(8) . .
C69 N8 C67 111.6(10) . .
C69 N8 C71 114.2(10) . .
C67 N8 C71 112.1(10) . .
C69 N8 Fe3 103.6(7) . .
C67 N8 Fe3 106.4(7) . .
C71 N8 Fe3 108.2(8) . .
C75 N9 C77 109.9(12) . .
C75 N9 C73 113.2(12) . .
C77 N9 C73 108.5(10) . .
C75 N9 Dy2 110.9(8) . .
C77 N9 Dy2 106.6(7) . .
C73 N9 Dy2 107.5(11) . .
C83 N10 C81 113.9(16) . .
C83 N10 C79 113.0(15) . .
C81 N10 C79 112.6(14) . .
C83 N10 Fe6 104.5(12) . .
C81 N10 Fe6 106.1(10) . .
C79 N10 Fe6 105.8(8) . .
C85 N11 C89 111.4(11) . .
C85 N11 C87 112.5(11) . .
C89 N11 C87 110.5(10) . .
C85 N11 Dy3 107.1(8) . .
C89 N11 Dy3 109.3(8) . .
C87 N11 Dy3 105.7(7) . .
C94 N12 C93 111.0(11) . .
C94 N12 C91 113.1(11) . .
C93 N12 C91 113.6(12) . .
C94 N12 Fe9 110.0(7) . .
C93 N12 Fe9 101.8(7) . .
C91 N12 Fe9 106.7(7) . .
N14 N13 Fe2 134.4(12) . .
N13 N14 N15 177.3(19) . .
N17 N16 Fe5 158.2(13) . .
N16 N17 N18 178.74(10) . .
N17' N16' Fe5 133.8(13) . .
N16' N17' N18' 178.74(18) . .
N20 N19 Fe8 130.4(11) . .
N19 N20 N21 178(2) . .
C1 O1 Fe1 126.1(8) . .
C1 O2 Dy1 139.0(9) . .
C5 O3 Dy1 134.4(13) . .
C9 O5 Fe4 126.1(9) . .
C9 O6 Dy2 136.8(9) . .
C13 O7 Dy2 136.0(15) . .
C17 O9 Fe7 124.4(8) . .
C17 O10 Dy3 138.6(7) . .
C21 O11 Dy3 136.1(8) . .
C26 O13 Fe1 118.6(7) . .
C26 O13 Dy1 133.2(7) . .
Fe1 O13 Dy1 102.3(4) . .
C28 O14 Fe9 122.0(7) . 2_675
C28 O14 Fe1 111.0(6) . .
Fe9 O14 Fe1 104.3(3) 2_675 .
C32 O16 Fe2 112.1(7) . .
C32 O16 Dy1 128.2(6) . .
Fe2 O16 Dy1 106.9(3) . .
C34 O17 Fe2 122.5(6) . .
C34 O17 Fe3 130.7(6) . .
Fe2 O17 Fe3 106.7(3) . .
C38 O19 Fe3 122.5(7) . .
C38 O19 Fe4 110.9(7) . .
Fe3 O19 Fe4 103.8(3) . .
C40 O20 Fe4 117.7(8) . .
C40 O20 Dy2 130.5(9) . .
Fe4 O20 Dy2 102.9(4) . .
C44 O22 Fe5 112.2(6) . .
C44 O22 Dy2 127.9(7) . .
Fe5 O22 Dy2 107.5(3) . .
C46 O23 Fe5 121.1(7) . .
C46 O23 Fe6 131.8(7) . .
Fe5 O23 Fe6 106.8(3) . .
C50 O25 Fe6 124.2(7) . .
C50 O25 Fe7 111.8(7) . .
Fe6 O25 Fe7 104.7(4) . .
C52 O26 Fe7 118.9(7) . .
C52 O26 Dy3 132.1(7) . .
Fe7 O26 Dy3 102.7(3) . .
C56 O28 Fe8 111.6(7) . .
C56 O28 Dy3 129.7(7) . .
Fe8 O28 Dy3 107.6(4) . .
C58 O29 Fe9 130.5(9) . .
C58 O29 Fe8 121.6(8) . .
Fe9 O29 Fe8 107.6(4) . .
C62 O31 Fe2 128.0(8) . .
C62 O31 Dy1 121.4(8) . .
Fe2 O31 Dy1 109.1(4) . .
C64 O32 Dy1 124.2(10) . .
C66 O33 Fe1 125.2(8) . .
C66 O33 Dy1 121.6(8) . .
Fe1 O33 Dy1 104.8(4) . .
C68 O34 Fe4 133.8(7) . .
C68 O34 Fe3 120.9(7) . .
Fe4 O34 Fe3 104.3(3) . .
C70 O35 Fe3 119.9(6) . .
C72 O36 Fe2 122.7(7) . .
C72 O36 Fe3 116.6(7) . .
Fe2 O36 Fe3 105.0(3) . .
C76 O37 Fe5 126.4(8) . .
C76 O37 Dy2 122.5(7) . .
Fe5 O37 Dy2 110.3(4) . .
C74 O38 Dy2 125.5(8) . .
C78 O39 Fe4 124.6(7) . .
C78 O39 Dy2 122.0(6) . .
Fe4 O39 Dy2 104.1(4) . .
C80 O40 Fe7 133.9(8) . .
C80 O40 Fe6 119.8(8) . .
Fe7 O40 Fe6 104.9(4) . .
C82 O41 Fe5 121.7(8) . .
C82 O41 Fe6 115.4(9) . .
Fe5 O41 Fe6 104.5(3) . .
C84 O42 Fe6 121.4(10) . .
C86 O43 Dy3 124.6(8) . .
C88 O44 Fe7 126.3(8) . .
C88 O44 Dy3 121.8(7) . .
Fe7 O44 Dy3 104.0(3) . .
C90 O45 Fe8 130.2(7) . .
C90 O45 Dy3 119.3(7) . .
Fe8 O45 Dy3 109.9(4) . .
C92 O46 Fe1 132.8(8) . 2_675
C92 O46 Fe9 122.3(8) . .
Fe1 O46 Fe9 104.7(3) 2_675 .
C95 O47 Fe9 121.5(8) . .
C96 O48 Fe9 115.5(7) . .
C96 O48 Fe8 121.7(7) . .
Fe9 O48 Fe8 104.7(3) . .
N22 C98 C97 174(4) . .

loop_
_geom_bond_atom_site_label_1
_geom_bond_atom_site_label_2
_geom_bond_distance
_geom_bond_site_symmetry_2
Dy1 O31 2.308(9) .
Dy1 O3 2.312(11) .
Dy1 O33 2.313(9) .
Dy1 O16 2.339(7) .
Dy1 O2 2.349(9) .
Dy1 O13 2.355(8) .
Dy1 O32 2.369(9) .
Dy1 N7 2.675(13) .
Dy1 Fe1 3.3601(18) .
Dy1 Fe2 3.4632(18) .
Dy2 O37 2.306(9) .
Dy2 O7 2.310(10) .
Dy2 O39 2.325(8) .
Dy2 O20 2.342(8) .
Dy2 O22 2.345(8) .
Dy2 O6 2.366(9) .
Dy2 O38 2.407(10) .
Dy2 N9 2.657(12) .
Dy2 Fe4 3.3694(17) .
Dy3 O44 2.320(8) .
Dy3 O11 2.322(8) .
Dy3 O45 2.329(8) .
Dy3 O28 2.331(8) .
Dy3 O26 2.348(8) .
Dy3 O10 2.358(8) .
Dy3 O43 2.375(8) .
Dy3 N11 2.658(11) .
Dy3 Fe7 3.3657(18) .
Dy3 Fe8 3.4880(17) .
Fe1 O33 1.918(9) .
Fe1 O13 1.947(8) .
Fe1 O46 1.976(8) 2_675
Fe1 O14 2.016(8) .
Fe1 O1 2.045(9) .
Fe1 N1 2.209(11) .
Fe2 O31 1.936(8) .
Fe2 O16 1.965(8) .
Fe2 O17 1.997(7) .
Fe2 N13 2.011(14) .
Fe2 O36 2.015(8) .
Fe2 N2 2.287(10) .
Fe3 O35 1.896(8) .
Fe3 O19 1.998(8) .
Fe3 O17 1.999(7) .
Fe3 O36 2.025(7) .
Fe3 O34 2.040(7) .
Fe3 N8 2.255(10) .
Fe4 O39 1.936(8) .
Fe4 O20 1.955(8) .
Fe4 O34 1.967(8) .
Fe4 O19 2.023(8) .
Fe4 O5 2.030(8) .
Fe4 N3 2.261(10) .
Fe5 O37 1.938(8) .
Fe5 O22 1.974(8) .
Fe5 O23 1.986(8) .
Fe5 N16' 1.991(12) .
Fe5 N16 1.994(12) .
Fe5 O41 2.010(8) .
Fe5 N4 2.273(9) .
Fe6 O42 1.888(9) .
Fe6 O25 1.983(8) .
Fe6 O23 1.994(8) .
Fe6 O41 2.033(9) .
Fe6 O40 2.043(8) .
Fe6 N10 2.260(11) .
Fe7 O44 1.940(8) .
Fe7 O26 1.949(8) .
Fe7 O40 1.953(8) .
Fe7 O25 2.020(8) .
Fe7 O9 2.036(8) .
Fe7 N5 2.283(10) .
Fe8 O45 1.921(9) .
Fe8 O28 1.985(8) .
Fe8 O29 1.996(9) .
Fe8 N19 2.012(14) .
Fe8 O48 2.029(8) .
Fe8 N6 2.308(11) .
Fe9 O47 1.889(9) .
Fe9 O29 1.982(9) .
Fe9 O14 1.990(7) 2_675
Fe9 O46 2.021(9) .
Fe9 O48 2.027(9) .
Fe9 N12 2.253(10) .
C1 O2 1.248(16) .
C1 O1 1.278(16) .
C1 C2 1.473(19) .
C2 C3 1.51(2) .
C2 C4 1.55(2) .
C5 O4 1.23(2) .
C5 O3 1.29(2) .
C5 C6 1.495(17) .
C6 C7 1.546(17) .
C6 C8 1.584(17) .
C9 O5 1.252(16) .
C9 O6 1.273(16) .
C9 C10 1.54(2) .
C10 C11 1.501(16) .
C10 C12 1.511(17) .
C13 O8 1.16(3) .
C13 O7 1.26(3) .
C13 C14 1.530(10) .
C14 C15 1.60(3) .
C14 C16 1.70(3) .
C17 O10 1.259(14) .
C17 O9 1.270(14) .
C17 C18 1.505(16) .
C18 C20 1.48(2) .
C18 C19 1.49(2) .
C21 O12 1.218(15) .
C21 O11 1.296(14) .
C21 C22 1.507(18) .
C22 C24 1.467(15) .
C22 C23 1.53(2) .
C25 N1 1.488(16) .
C25 C26 1.512(18) .
C26 O13 1.405(15) .
C27 C28 1.495(18) .
C27 N1 1.511(16) .
C28 O14 1.437(15) .
C29 C30 1.46(2) .
C29 N1 1.487(15) .
C30 O15 1.455(19) .
C31 N2 1.465(16) .
C31 C32 1.516(16) .
C32 O16 1.404(13) .
C33 C34 1.510(16) .
C33 N2 1.510(15) .
C34 O17 1.425(13) .
C35 N2 1.497(15) .
C35 C36 1.511(19) .
C36 O18 1.411(12) .
C37 N3 1.466(15) .
C37 C38 1.519(16) .
C38 O19 1.406(14) .
C39 N3 1.466(16) .
C39 C40 1.469(11) .
C40 O20 1.370(17) .
C41 N3 1.483(17) .
C41 C42 1.48(2) .
C42 O21 1.394(15) .
C43 N4 1.487(14) .
C43 C44 1.536(17) .
C44 O22 1.383(14) .
C45 C46 1.474(18) .
C45 N4 1.507(14) .
C46 O23 1.393(13) .
C47 N4 1.464(16) .
C47 C48 1.506(15) .
C48 O24 1.410(15) .
C49 N5 1.486(16) .
C49 C50 1.526(18) .
C50 O25 1.407(14) .
C51 N5 1.466(14) .
C51 C52 1.487(17) .
C52 O26 1.393(14) .
C53 N5 1.430(16) .
C53 C54' 1.5397(10) .
C53 C54 1.5399(10) .
C54 O27 1.375(10) .
C54' O27' 1.375(10) .
C55 C56 1.47(2) .
C55 N6 1.527(19) .
C56 O28 1.389(15) .
C57 N6 1.479(16) .
C57 C58 1.48(2) .
C58 O29 1.420(14) .
C59 N6 1.51(2) .
C59 C60' 1.52(2) .
C59 C60 1.53(2) .
C60 O30 1.405(12) .
C60' O30' 1.39(2) .
C61 N7 1.50(2) .
C61 C62 1.50(2) .
C62 O31 1.413(16) .
C63 N7 1.43(2) .
C63 C64 1.52(3) .
C64 O32 1.473(14) .
C65 C66 1.49(2) .
C65 N7 1.501(19) .
C66 O33 1.431(16) .
C67 N8 1.476(15) .
C67 C68 1.512(18) .
C68 O34 1.394(14) .
C69 N8 1.441(15) .
C69 C70 1.501(16) .
C70 O35 1.390(14) .
C71 N8 1.480(16) .
C71 C72 1.52(2) .
C72 O36 1.431(15) .
C73 N9 1.496(18) .
C73 C74 1.52(2) .
C74 O38 1.480(15) .
C75 N9 1.445(19) .
C75 C76 1.535(18) .
C76 O37 1.408(15) .
C77 N9 1.492(16) .
C77 C78 1.504(17) .
C78 O39 1.414(15) .
C79 C80 1.48(2) .
C79 N10 1.489(18) .
C80 O40 1.416(15) .
C81 C82 1.46(3) .
C81 N10 1.48(2) .
C82 O41 1.419(16) .
C83 N10 1.42(3) .
C83 C84 1.52(3) .
C84 O42 1.41(2) .
C85 N11 1.431(15) .
C85 C86 1.46(2) .
C86 O43 1.480(13) .
C87 N11 1.487(16) .
C87 C88 1.507(18) .
C88 O44 1.431(15) .
C89 N11 1.484(16) .
C89 C90 1.492(19) .
C90 O45 1.397(15) .
C91 C92 1.48(2) .
C91 N12 1.486(18) .
C92 O46 1.432(13) .
C93 N12 1.483(18) .
C93 C95 1.525(19) .
C94 N12 1.461(15) .
C94 C96 1.508(17) .
C95 O47 1.404(16) .
C96 O48 1.430(12) .
N13 N14 1.112(18) .
N14 N15 1.22(2) .
N16 N17 1.1232 .
N17 N18 1.2265 .
N16' N17' 1.1232 .
N17' N18' 1.2265 .
N19 N20 1.12(2) .
N20 N21 1.21(2) .
O14 Fe9 1.990(7) 2_675
O46 Fe1 1.976(8) 2_675
C97 C98 1.521(16) .
C98 N22 1.205(16) .

loop_
_geom_hbond_atom_site_label_D
_geom_hbond_atom_site_label_H
_geom_hbond_atom_site_label_A
_geom_hbond_distance_DH
_geom_hbond_distance_HA
_geom_hbond_distance_DA
_geom_hbond_angle_DHA
_geom_hbond_site_symmetry_A
O15 H15 N14 0.84 2.55 3.37(2) 165.8 1_455
O15 H15 N15 0.84 1.91 2.72(2) 162.7 1_455
O18 H18A O47 0.84 1.80 2.639(12) 173.5 2_675
O21 H21 O15 1.01 1.90 2.825(19) 150.1 1_655
O24 H24 O35 0.84 1.77 2.601(11) 169.9 .
O27' H27' O8 0.84 2.52 3.35(4) 172.8 2_776
O30 H30 O42 0.82 1.64 2.45(2) 165.7 .
O32 H32 O4 0.99 1.46 2.43(2) 162.0 .
O38 H38 O8 0.99 1.59 2.51(2) 150.9 .
O43 H43 O12 0.99 1.55 2.490(12) 155.8 .
O49 H49K O50 0.99 1.85 2.70(3) 141.4 1_565
O49 H49L O24 0.99 1.94 2.743(14) 135.7 .
C97 H97C N13 0.98 2.39 3.35(4) 166.8 .
C97 H97C N14 0.98 2.42 3.37(4) 163.3 .
